data_4305611
loop_
_publ_author_name
'Gregory J. E. Davidson'
'Laura A. Lane'
'Paul R. Raithby'
'John E. Warren'
'Carol V. Robinson'
'Jeremy K. M. Sanders'

_publ_contact_author_address
;Department of Chemistry
University of Bath
Bath BA2 7AY
UK
;
_publ_contact_author_email p.r.raithby@bath.ac.uk
_publ_contact_author_fax '01225 386231'
_publ_contact_author_name 'Prof P. R. Raithby'
_publ_contact_author_phone '01225 383183'
_publ_section_title
;
Coordination Polymers Based on Aluminum(III) Porphyrins
;
_journal_name_full 'Inorganic Chemistry'
_journal_page_first 8721
_journal_page_last 8726
_journal_paper_doi 10.1021/ic800587y
_journal_volume 47
_journal_year 2008
_chemical_formula_sum 'C166.75 H195.75 Al2 Cl7.25 N10 O4'
_chemical_formula_weight 2696.58
_chemical_name_systematic
;
 ?
;
_space_group_IT_number 14
_symmetry_cell_setting monoclinic
_symmetry_space_group_name_Hall '-P 2ybc'
_symmetry_space_group_name_H-M 'P 1 21/c 1'
_atom_sites_solution_hydrogens geom
_atom_sites_solution_primary direct
_atom_sites_solution_secondary difmap
_audit_conform_dict_location ftp://ftp.iucr.org/pub/cif_core.dic
_audit_conform_dict_name cif_core.dic
_audit_conform_dict_version 2.2
_audit_creation_date 2006-11-18T10:14:00-00:00
_audit_creation_method 'WinGX routine CIF_UPDATE'
_cell_angle_alpha 90
_cell_angle_beta 90.01(1)
_cell_angle_gamma 90
_cell_formula_units_Z 4
_cell_length_a 16.4641(11)
_cell_length_b 30.555(2)
_cell_length_c 35.228(2)
_cell_measurement_reflns_used 65054
_cell_measurement_temperature 123(2)
_cell_measurement_theta_max 20.35
_cell_measurement_theta_min 3.42
_cell_volume 17721.8(19)
_computing_cell_refinement 'APEX2 (Bruker, 2005)'
_computing_data_collection 'APEX2 (Bruker, 2005)'
_computing_data_reduction 'SAINT (Bruker, 2005)'
_computing_molecular_graphics 'SHELXTL (Sheldrick, 2003)'
_computing_publication_material 'SHELXL-97 (Sheldrick, 1997)'
_computing_structure_refinement 'SHELXL-97 (Sheldrick, 1997)'
_computing_structure_solution 'SIR2004 (Burla et. al., 2004)'
_diffrn_ambient_temperature 123(2)
_diffrn_measured_fraction_theta_full 0.992
_diffrn_measured_fraction_theta_max 0.992
_diffrn_measurement_device_type 'Bruker APEX II CCD Diffractometer'
_diffrn_measurement_method 'Omega scans, narrow slicing'
_diffrn_radiation_monochromator 'Silicon 111'
_diffrn_radiation_type 'Synchrotron, Station 9.8 at the SRS'
_diffrn_radiation_wavelength 0.6904
_diffrn_reflns_av_R_equivalents 0.1076
_diffrn_reflns_av_unetI/netI 0.099
_diffrn_reflns_limit_h_max 11
_diffrn_reflns_limit_h_min -16
_diffrn_reflns_limit_k_max 30
_diffrn_reflns_limit_k_min -29
_diffrn_reflns_limit_l_max 35
_diffrn_reflns_limit_l_min -35
_diffrn_reflns_number 65054
_diffrn_reflns_theta_full 20.35
_diffrn_reflns_theta_max 20.35
_diffrn_reflns_theta_min 3.42
_exptl_absorpt_coefficient_mu 0.175
_exptl_absorpt_correction_T_max 1.000
_exptl_absorpt_correction_T_min 0.971
_exptl_absorpt_correction_type empirical
_exptl_absorpt_process_details 'APEX2 Bruker (2005)'
_exptl_crystal_colour Red
_exptl_crystal_density_diffrn 1.018
_exptl_crystal_density_method 'not measured'
_exptl_crystal_description Block
_exptl_crystal_F_000 5790
_exptl_crystal_size_max 0.15
_exptl_crystal_size_mid 0.15
_exptl_crystal_size_min 0.08
_refine_diff_density_max 1.384
_refine_diff_density_min -0.504
_refine_diff_density_rms 0.096
_refine_ls_extinction_coef 0.0052(7)
_refine_ls_extinction_expression Fc^*^=kFc[1+0.001xFc^2^\l^3^/sin(2\q)]^-1/4^
_refine_ls_extinction_method SHELXL
_refine_ls_goodness_of_fit_ref 1.061
_refine_ls_hydrogen_treatment constr
_refine_ls_matrix_type full
_refine_ls_number_parameters 1770
_refine_ls_number_reflns 18829
_refine_ls_number_restraints 12
_refine_ls_restrained_S_all 1.06
_refine_ls_R_factor_all 0.1713
_refine_ls_R_factor_gt 0.1399
_refine_ls_shift/su_max 0.013
_refine_ls_shift/su_mean 0
_refine_ls_structure_factor_coef Fsqd
_refine_ls_weighting_details 'calc w=1/[\s^2^(Fo^2^)+(0.1972P)^2^+89.2176P] where P=(Fo^2^+2Fc^2^)/3'
_refine_ls_weighting_scheme calc
_refine_ls_wR_factor_gt 0.3706
_refine_ls_wR_factor_ref 0.3912
_reflns_number_gt 13014
_reflns_number_total 18829
_reflns_threshold_expression >2sigma(I)
_cod_data_source_file ic800587y_si_004.cif
_cod_data_source_block 1-Isonic
_cod_depositor_comments
;
The following automatic conversions were performed:
'_symmetry_cell_setting' value 'Monoclinic' changed to 'monoclinic'
according to '/home/saulius/struct/CIF-dictionaries/cif_core.dic'
dictionary named 'cif_core.dic' version 2.4.1 from
2010-06-29.

'_exptl_absorpt_correction_type' value 'Empirical' changed to
'empirical' according to
'/home/saulius/struct/CIF-dictionaries/cif_core.dic' dictionary named
'cif_core.dic' version 2.4.1 from 2010-06-29.

Automatic conversion script
Id: cif_fix_enum 1527 2010-12-29 10:47:43Z saulius 
;
_cod_original_cell_volume 17722(2)
_cod_database_code 4305611

loop_
_symmetry_equiv_pos_as_xyz
'x, y, z'
'-x, y+1/2, -z+1/2'
'-x, -y, -z'
'x, -y-1/2, z-1/2'

loop_
_atom_site_label
_atom_site_type_symbol
_atom_site_fract_x
_atom_site_fract_y
_atom_site_fract_z
_atom_site_U_iso_or_equiv
_atom_site_adp_type
_atom_site_occupancy
_atom_site_symmetry_multiplicity
_atom_site_calc_flag
_atom_site_refinement_flags
_atom_site_disorder_assembly
_atom_site_disorder_group
Al1 Al 0.09921(16) 0.74330(8) 0.02389(7) 0.0415(7) Uani 1 1 d . . .
Al2 Al 0.08741(15) 0.72519(8) 0.27478(7) 0.0391(7) Uani 1 1 d . . .
O1 O 0.1153(4) 0.7404(2) 0.07707(17) 0.0465(15) Uani 1 1 d . . .
O2 O 0.2403(7) 0.7622(3) 0.0912(2) 0.107(3) Uani 1 1 d . . .
O3 O 0.0652(4) 0.73126(19) 0.32728(16) 0.0464(15) Uani 1 1 d . . .
O4 O -0.0283(5) 0.7829(3) 0.3353(2) 0.082(2) Uani 1 1 d . . .
N1 N -0.0121(4) 0.7677(2) 0.03321(18) 0.0388(18) Uani 1 1 d . . .
N2 N 0.1442(4) 0.8038(2) 0.02014(19) 0.0414(18) Uani 1 1 d . . .
N3 N 0.2089(4) 0.7191(2) 0.01156(18) 0.0412(18) Uani 1 1 d . . .
N4 N 0.0521(4) 0.6828(2) 0.02652(18) 0.0394(18) Uani 1 1 d . . .
N5 N 0.0906(4) 0.6604(2) 0.27973(18) 0.0391(18) Uani 1 1 d . . .
N6 N 0.2065(4) 0.7272(2) 0.28630(19) 0.0439(19) Uani 1 1 d . . .
N7 N 0.0867(4) 0.7898(2) 0.26636(19) 0.0424(18) Uani 1 1 d . . .
N8 N -0.0317(4) 0.7225(2) 0.26174(18) 0.0390(18) Uani 1 1 d . . .
C1 C 0.1718(8) 0.7465(4) 0.0981(4) 0.074(3) Uani 1 1 d . . .
C2 C 0.1540(7) 0.7345(4) 0.1419(4) 0.085(4) Uani 1 1 d . . .
C3 C 0.0765(6) 0.7261(4) 0.1502(3) 0.059(3) Uani 1 1 d . . .
H3 H 0.0347 0.7247 0.1316 0.071 Uiso 1 1 calc R . .
C4 C 0.0625(8) 0.7194(5) 0.1900(4) 0.105(5) Uani 1 1 d . . .
H4 H 0.0081 0.7133 0.1972 0.126 Uiso 1 1 calc R . .
N9 N 0.1152(4) 0.7206(2) 0.21719(19) 0.0369(17) Uani 1 1 d . . .
C6 C 0.1923(9) 0.7328(6) 0.2041(3) 0.123(6) Uani 1 1 d . . .
H6 H 0.2336 0.7373 0.2226 0.148 Uiso 1 1 calc R . .
C7 C 0.2123(9) 0.7386(6) 0.1678(4) 0.118(5) Uani 1 1 d . . .
H7 H 0.2665 0.7454 0.1607 0.142 Uiso 1 1 calc R . .
C8 C 0.0207(7) 0.7569(4) 0.3459(3) 0.056(3) Uani 1 1 d . . .
C9 C 0.0390(6) 0.7560(3) 0.3901(3) 0.055(3) Uani 1 1 d . . .
C10 C 0.1134(5) 0.7390(3) 0.4007(2) 0.046(2) Uani 1 1 d . . .
H10 H 0.151 0.727 0.383 0.056 Uiso 1 1 calc R . .
C11 C 0.1287(7) 0.7411(3) 0.4405(3) 0.067(3) Uani 1 1 d . . .
H11 H 0.181 0.7325 0.4492 0.08 Uiso 1 1 calc R . .
N10 N 0.0747(4) 0.7542(2) 0.46657(18) 0.0334(16) Uani 1 1 d . . .
C13 C 0.0047(7) 0.7694(3) 0.4517(3) 0.063(3) Uani 1 1 d . . .
H13 H -0.0343 0.7808 0.4689 0.075 Uiso 1 1 calc R . .
C14 C -0.0143(7) 0.7699(4) 0.4152(3) 0.067(3) Uani 1 1 d . . .
H14 H -0.066 0.7802 0.4071 0.08 Uiso 1 1 calc R . .
C15 C -0.0828(5) 0.7447(3) 0.0380(2) 0.040(2) Uani 1 1 d . . .
C16 C -0.1492(6) 0.7747(3) 0.0438(3) 0.055(3) Uani 1 1 d . . .
H16 H -0.2049 0.767 0.0464 0.066 Uiso 1 1 calc R . .
C17 C -0.1186(6) 0.8152(3) 0.0450(3) 0.057(3) Uani 1 1 d . . .
H17 H -0.1478 0.8415 0.0495 0.069 Uiso 1 1 calc R . .
C18 C -0.0321(5) 0.8114(3) 0.0379(2) 0.044(2) Uani 1 1 d . . .
C19 C 0.0219(6) 0.8467(3) 0.0372(2) 0.042(2) Uani 1 1 d . . .
C20 C 0.1038(5) 0.8425(3) 0.0283(2) 0.043(2) Uani 1 1 d . . .
C21 C 0.1562(6) 0.8785(3) 0.0216(3) 0.053(3) Uani 1 1 d . . .
H21 H 0.1433 0.9086 0.0251 0.063 Uiso 1 1 calc R . .
C22 C 0.2278(6) 0.8624(3) 0.0092(3) 0.055(3) Uani 1 1 d . . .
H22 H 0.2735 0.8792 0.0015 0.066 Uiso 1 1 calc R . .
C23 C 0.2228(5) 0.8165(3) 0.0095(2) 0.043(2) Uani 1 1 d . . .
C24 C 0.2843(6) 0.7878(3) 0.0004(3) 0.047(2) Uani 1 1 d . . .
C25 C 0.2775(5) 0.7421(3) 0.0023(2) 0.045(2) Uani 1 1 d . . .
C26 C 0.3440(6) 0.7116(3) -0.0036(3) 0.052(2) Uani 1 1 d . . .
H26 H 0.3986 0.7188 -0.0098 0.062 Uiso 1 1 calc R . .
C27 C 0.3136(6) 0.6718(3) 0.0014(3) 0.053(2) Uani 1 1 d . . .
H27 H 0.3426 0.6451 -0.001 0.064 Uiso 1 1 calc R . .
C28 C 0.2302(5) 0.6762(3) 0.0109(2) 0.045(2) Uani 1 1 d . . .
C29 C 0.1791(5) 0.6402(3) 0.0183(3) 0.045(2) Uani 1 1 d . . .
C30 C 0.0956(5) 0.6445(3) 0.0252(2) 0.041(2) Uani 1 1 d . . .
C31 C 0.0430(6) 0.6082(3) 0.0322(3) 0.056(3) Uani 1 1 d . . .
H31 H 0.0582 0.5782 0.0331 0.067 Uiso 1 1 calc R . .
C32 C -0.0327(6) 0.6248(3) 0.0375(3) 0.054(3) Uani 1 1 d . . .
H32 H -0.0811 0.6088 0.0423 0.065 Uiso 1 1 calc R . .
C33 C -0.0246(6) 0.6709(3) 0.0342(2) 0.043(2) Uani 1 1 d . . .
C34 C -0.0912(5) 0.7005(3) 0.0385(2) 0.044(2) Uani 1 1 d . . .
C35 C -0.0089(5) 0.8903(3) 0.0479(3) 0.047(2) Uani 1 1 d . . .
C36 C 0.0094(6) 0.9080(3) 0.0836(3) 0.047(2) Uani 1 1 d . . .
H36 H 0.0453 0.8925 0.0998 0.057 Uiso 1 1 calc R . .
C37 C -0.0233(6) 0.9475(3) 0.0959(3) 0.051(2) Uani 1 1 d . . .
C38 C -0.0774(6) 0.9694(3) 0.0713(3) 0.055(3) Uani 1 1 d . . .
H38 H -0.1011 0.9962 0.0792 0.066 Uiso 1 1 calc R . .
C39 C -0.0971(6) 0.9527(3) 0.0358(3) 0.051(3) Uani 1 1 d . . .
C40 C -0.0621(5) 0.9134(3) 0.0240(3) 0.049(2) Uani 1 1 d . . .
H40 H -0.0745 0.902 -0.0005 0.059 Uiso 1 1 calc R . .
C41 C -0.0018(6) 0.9677(3) 0.1347(3) 0.071(3) Uani 1 1 d D . .
C42 C 0.0540(10) 0.9351(6) 0.1536(8) 0.35(2) Uiso 1 1 d D . .
H42A H 0.0986 0.9506 0.1661 0.523 Uiso 1 1 calc R . .
H42B H 0.076 0.9151 0.1345 0.523 Uiso 1 1 calc R . .
H42C H 0.0234 0.9183 0.1726 0.523 Uiso 1 1 calc R . .
C43 C -0.0808(8) 0.9734(6) 0.1559(6) 0.212(11) Uiso 1 1 d D . .
H43A H -0.0767 0.9987 0.1729 0.318 Uiso 1 1 calc R . .
H43B H -0.0921 0.947 0.1708 0.318 Uiso 1 1 calc R . .
H43C H -0.125 0.9782 0.1377 0.318 Uiso 1 1 calc R . .
C44 C 0.0398(10) 1.0108(4) 0.1268(6) 0.190(9) Uiso 1 1 d D . .
H44A H 0.0391 1.0166 0.0994 0.285 Uiso 1 1 calc R . .
H44B H 0.0962 1.0094 0.1357 0.285 Uiso 1 1 calc R . .
H44C H 0.0112 1.0344 0.1401 0.285 Uiso 1 1 calc R . .
C45 C -0.1570(6) 0.9763(3) 0.0081(3) 0.059(3) Uani 1 1 d . . .
C46 C -0.2280(7) 0.9465(4) 0.0009(5) 0.112(5) Uani 1 1 d . . .
H46A H -0.2084 0.9183 -0.0086 0.168 Uiso 1 1 calc R . .
H46B H -0.264 0.9599 -0.018 0.168 Uiso 1 1 calc R . .
H46C H -0.258 0.942 0.0246 0.168 Uiso 1 1 calc R . .
C47 C -0.1928(8) 1.0173(4) 0.0251(4) 0.092(4) Uani 1 1 d . . .
H47A H -0.2242 1.0098 0.0478 0.138 Uiso 1 1 calc R . .
H47B H -0.2286 1.0313 0.0064 0.138 Uiso 1 1 calc R . .
H47C H -0.149 1.0375 0.032 0.138 Uiso 1 1 calc R . .
C48 C -0.1124(6) 0.9892(4) -0.0272(3) 0.061(3) Uani 1 1 d . . .
H48A H -0.0697 1.0103 -0.0208 0.092 Uiso 1 1 calc R . .
H48B H -0.1505 1.0026 -0.0452 0.092 Uiso 1 1 calc R . .
H48C H -0.0878 0.9633 -0.0388 0.092 Uiso 1 1 calc R . .
C49 C 0.3645(6) 0.8066(3) -0.0121(3) 0.049(2) Uani 1 1 d . . .
C50 C 0.3928(6) 0.7949(3) -0.0484(3) 0.051(2) Uani 1 1 d . . .
H50 H 0.3609 0.7767 -0.0643 0.061 Uiso 1 1 calc R . .
C51 C 0.4680(6) 0.8103(3) -0.0608(3) 0.055(3) Uani 1 1 d . . .
C52 C 0.5103(6) 0.8375(4) -0.0375(3) 0.067(3) Uani 1 1 d . . .
H52 H 0.561 0.8483 -0.0462 0.081 Uiso 1 1 calc R . .
C53 C 0.4842(7) 0.8503(4) -0.0018(3) 0.073(3) Uani 1 1 d . . .
C54 C 0.4095(6) 0.8328(4) 0.0106(3) 0.065(3) Uani 1 1 d . . .
H54 H 0.3904 0.8396 0.0353 0.078 Uiso 1 1 calc R . .
C55 C 0.5010(6) 0.7980(3) -0.1006(3) 0.056(3) Uani 1 1 d . . .
C56 C 0.4664(8) 0.7545(4) -0.1133(3) 0.077(3) Uani 1 1 d . . .
H56A H 0.479 0.732 -0.0943 0.115 Uiso 1 1 calc R . .
H56B H 0.4905 0.7462 -0.1377 0.115 Uiso 1 1 calc R . .
H56C H 0.4074 0.757 -0.1161 0.115 Uiso 1 1 calc R . .
C57 C 0.4765(6) 0.8332(3) -0.1283(3) 0.062(3) Uani 1 1 d . . .
H57A H 0.4942 0.825 -0.1539 0.093 Uiso 1 1 calc R . .
H57B H 0.5021 0.8609 -0.121 0.093 Uiso 1 1 calc R . .
H57C H 0.4173 0.8365 -0.1279 0.093 Uiso 1 1 calc R . .
C58 C 0.5920(6) 0.7927(4) -0.1000(3) 0.080(4) Uani 1 1 d . . .
H58A H 0.6069 0.7696 -0.082 0.12 Uiso 1 1 calc R . .
H58B H 0.6172 0.8204 -0.0922 0.12 Uiso 1 1 calc R . .
H58C H 0.6112 0.7849 -0.1254 0.12 Uiso 1 1 calc R . .
C59 C 0.5347(8) 0.8806(4) 0.0239(4) 0.087(4) Uiso 1 1 d . . .
C60 C 0.5490(9) 0.9230(4) 0.0006(5) 0.115(5) Uani 1 1 d . . .
H60A H 0.4977 0.9389 -0.002 0.173 Uiso 1 1 calc R . .
H60B H 0.5698 0.9153 -0.0246 0.173 Uiso 1 1 calc R . .
H60C H 0.5887 0.9415 0.0138 0.173 Uiso 1 1 calc R . .
C61 C 0.6206(8) 0.8596(5) 0.0307(4) 0.109(5) Uani 1 1 d . . .
H61A H 0.6515 0.8779 0.0485 0.164 Uiso 1 1 calc R . .
H61B H 0.6497 0.8577 0.0065 0.164 Uiso 1 1 calc R . .
H61C H 0.614 0.8302 0.0414 0.164 Uiso 1 1 calc R . .
C62 C 0.5016(10) 0.8870(5) 0.0614(4) 0.126(6) Uani 1 1 d . . .
H62A H 0.5398 0.9042 0.0767 0.188 Uiso 1 1 calc R . .
H62B H 0.4927 0.8585 0.0735 0.188 Uiso 1 1 calc R . .
H62C H 0.4498 0.9027 0.0595 0.188 Uiso 1 1 calc R . .
C63 C 0.2142(5) 0.5954(3) 0.0171(3) 0.049(2) Uani 1 1 d . . .
C64 C 0.2726(6) 0.5837(3) 0.0439(3) 0.054(3) Uani 1 1 d . . .
H64 H 0.2884 0.6043 0.0626 0.065 Uiso 1 1 calc R . .
C65 C 0.3083(6) 0.5422(4) 0.0437(3) 0.065(3) Uani 1 1 d . . .
C66 C 0.2791(6) 0.5125(3) 0.0148(3) 0.062(3) Uani 1 1 d . . .
H66 H 0.3008 0.4837 0.0142 0.074 Uiso 1 1 calc R . .
C67 C 0.2221(6) 0.5237(3) -0.0115(3) 0.053(3) Uani 1 1 d . . .
C68 C 0.1895(6) 0.5663(3) -0.0100(3) 0.055(3) Uani 1 1 d . . .
H68 H 0.1499 0.5749 -0.0281 0.066 Uiso 1 1 calc R . .
C69 C 0.3739(9) 0.5283(4) 0.0710(4) 0.087(4) Uani 1 1 d . . .
C70 C 0.4069(10) 0.5667(5) 0.0953(4) 0.125(6) Uani 1 1 d . . .
H70A H 0.3626 0.5792 0.1104 0.187 Uiso 1 1 calc R . .
H70B H 0.4294 0.5893 0.0786 0.187 Uiso 1 1 calc R . .
H70C H 0.4495 0.5559 0.1123 0.187 Uiso 1 1 calc R . .
C71 C 0.3445(9) 0.4940(5) 0.0974(4) 0.116(5) Uani 1 1 d . . .
H71A H 0.3089 0.5072 0.1165 0.174 Uiso 1 1 calc R . .
H71B H 0.391 0.4802 0.11 0.174 Uiso 1 1 calc R . .
H71C H 0.3141 0.4718 0.0832 0.174 Uiso 1 1 calc R . .
C72 C 0.4468(8) 0.5100(6) 0.0475(4) 0.125(6) Uani 1 1 d . . .
H72A H 0.4904 0.5011 0.0648 0.188 Uiso 1 1 calc R . .
H72B H 0.4668 0.5327 0.0303 0.188 Uiso 1 1 calc R . .
H72C H 0.4288 0.4846 0.0327 0.188 Uiso 1 1 calc R . .
C73 C 0.1912(8) 0.4932(4) -0.0423(3) 0.078(3) Uani 1 1 d . . .
C74 C 0.2298(7) 0.4471(3) -0.0382(3) 0.071(3) Uani 1 1 d . . .
H74A H 0.2149 0.4291 -0.0601 0.106 Uiso 1 1 calc R . .
H74B H 0.2097 0.4332 -0.0149 0.106 Uiso 1 1 calc R . .
H74C H 0.289 0.4499 -0.0369 0.106 Uiso 1 1 calc R . .
C75 C 0.2116(11) 0.5107(5) -0.0818(3) 0.112(5) Uani 1 1 d . . .
H75A H 0.1877 0.5398 -0.085 0.169 Uiso 1 1 calc R . .
H75B H 0.1895 0.4908 -0.1011 0.169 Uiso 1 1 calc R . .
H75C H 0.2707 0.5125 -0.0847 0.169 Uiso 1 1 calc R . .
C76 C 0.0986(7) 0.4880(4) -0.0384(5) 0.098(5) Uani 1 1 d . . .
H76A H 0.0728 0.5169 -0.0394 0.146 Uiso 1 1 calc R . .
H76B H 0.086 0.474 -0.014 0.146 Uiso 1 1 calc R . .
H76C H 0.0781 0.4698 -0.0592 0.146 Uiso 1 1 calc R . .
C77 C -0.1750(6) 0.6817(3) 0.0462(3) 0.045(2) Uani 1 1 d . . .
C78 C -0.2280(6) 0.6769(3) 0.0165(3) 0.054(3) Uani 1 1 d . . .
H78 H -0.2104 0.6826 -0.0087 0.064 Uiso 1 1 calc R . .
C79 C -0.3088(6) 0.6636(3) 0.0233(3) 0.062(3) Uani 1 1 d . . .
C80 C -0.3293(6) 0.6548(3) 0.0609(3) 0.059(3) Uani 1 1 d . . .
H80 H -0.3833 0.6456 0.0661 0.071 Uiso 1 1 calc R . .
C81 C -0.2764(6) 0.6585(3) 0.0913(3) 0.052(3) Uani 1 1 d . . .
C82 C -0.1981(6) 0.6719(3) 0.0828(3) 0.051(2) Uani 1 1 d . . .
H82 H -0.1595 0.6745 0.1028 0.061 Uiso 1 1 calc R . .
C83 C -0.3681(6) 0.6593(4) -0.0105(4) 0.077(3) Uani 1 1 d . . .
C84 C -0.3279(10) 0.6309(8) -0.0422(4) 0.171(10) Uani 1 1 d . . .
H84A H -0.352 0.6382 -0.0668 0.256 Uiso 1 1 calc R . .
H84B H -0.337 0.5998 -0.0368 0.256 Uiso 1 1 calc R . .
H84C H -0.2694 0.6367 -0.0429 0.256 Uiso 1 1 calc R . .
C85 C -0.3911(15) 0.7039(7) -0.0229(7) 0.223(14) Uani 1 1 d . . .
H85A H -0.3735 0.7252 -0.0038 0.335 Uiso 1 1 calc R . .
H85B H -0.4501 0.7056 -0.0259 0.335 Uiso 1 1 calc R . .
H85C H -0.3647 0.7105 -0.0472 0.335 Uiso 1 1 calc R . .
C86 C -0.4463(8) 0.6372(5) 0.0009(5) 0.117(5) Uani 1 1 d . . .
H86A H -0.4695 0.6523 0.0229 0.176 Uiso 1 1 calc R . .
H86B H -0.4353 0.6066 0.0075 0.176 Uiso 1 1 calc R . .
H86C H -0.4848 0.6384 -0.0203 0.176 Uiso 1 1 calc R . .
C87 C -0.3068(7) 0.6476(3) 0.1304(3) 0.068(3) Uani 1 1 d . . .
C88 C -0.2388(9) 0.6502(5) 0.1601(3) 0.097(4) Uani 1 1 d . . .
H88A H -0.1936 0.6313 0.1525 0.146 Uiso 1 1 calc R . .
H88B H -0.2596 0.6406 0.1848 0.146 Uiso 1 1 calc R . .
H88C H -0.2196 0.6805 0.1621 0.146 Uiso 1 1 calc R . .
C89 C -0.3397(7) 0.6006(3) 0.1316(3) 0.072(3) Uani 1 1 d . . .
H89A H -0.3829 0.5973 0.1127 0.108 Uiso 1 1 calc R . .
H89B H -0.3615 0.5944 0.1569 0.108 Uiso 1 1 calc R . .
H89C H -0.2957 0.58 0.1259 0.108 Uiso 1 1 calc R . .
C90 C -0.3743(9) 0.6794(4) 0.1416(4) 0.098(5) Uani 1 1 d . . .
H90A H -0.3526 0.7092 0.1423 0.147 Uiso 1 1 calc R . .
H90B H -0.3951 0.6716 0.1668 0.147 Uiso 1 1 calc R . .
H90C H -0.4184 0.6778 0.123 0.147 Uiso 1 1 calc R . .
C91 C 0.1571(5) 0.6336(3) 0.2857(2) 0.039(2) Uani 1 1 d . . .
C92 C 0.1331(6) 0.5893(3) 0.2875(3) 0.050(2) Uani 1 1 d . . .
H92 H 0.1684 0.565 0.2904 0.06 Uiso 1 1 calc R . .
C93 C 0.0523(6) 0.5875(3) 0.2845(3) 0.050(2) Uani 1 1 d . . .
H93 H 0.019 0.5621 0.286 0.06 Uiso 1 1 calc R . .
C94 C 0.0259(5) 0.6318(3) 0.2785(2) 0.043(2) Uani 1 1 d . . .
C95 C 0.2355(5) 0.6488(3) 0.2909(2) 0.043(2) Uani 1 1 d . . .
C96 C 0.2582(6) 0.6924(3) 0.2919(2) 0.044(2) Uani 1 1 d . . .
C97 C 0.3384(6) 0.7088(3) 0.2990(3) 0.056(3) Uani 1 1 d . . .
H97 H 0.3856 0.6915 0.3033 0.068 Uiso 1 1 calc R . .
C98 C 0.3352(6) 0.7522(3) 0.2984(3) 0.063(3) Uani 1 1 d . . .
H98 H 0.3794 0.7716 0.3026 0.076 Uiso 1 1 calc R . .
C99 C 0.2527(6) 0.7643(3) 0.2903(3) 0.051(2) Uani 1 1 d . . .
C100 C 0.2278(5) 0.8067(3) 0.2829(3) 0.053(3) Uani 1 1 d . . .
C101 C 0.1520(6) 0.8185(3) 0.2707(3) 0.052(3) Uani 1 1 d . . .
C102 C 0.1284(6) 0.8616(3) 0.2592(3) 0.059(3) Uani 1 1 d . . .
H102 H 0.1618 0.887 0.2595 0.071 Uiso 1 1 calc R . .
C103 C 0.0498(6) 0.8596(3) 0.2478(3) 0.053(3) Uani 1 1 d . . .
H103 H 0.0182 0.8831 0.2381 0.063 Uiso 1 1 calc R . .
C104 C 0.0236(6) 0.8151(3) 0.2532(2) 0.042(2) Uani 1 1 d . . .
C105 C -0.0554(5) 0.8001(3) 0.2467(2) 0.040(2) Uani 1 1 d . . .
C106 C -0.0807(5) 0.7571(3) 0.2523(2) 0.039(2) Uani 1 1 d . . .
C107 C -0.1615(6) 0.7417(3) 0.2494(3) 0.048(2) Uani 1 1 d . . .
H107 H -0.2073 0.759 0.2427 0.057 Uiso 1 1 calc R . .
C108 C -0.1632(5) 0.6998(3) 0.2576(2) 0.045(2) Uani 1 1 d . . .
H108 H -0.2098 0.6814 0.258 0.054 Uiso 1 1 calc R . .
C109 C -0.0802(5) 0.6870(3) 0.2657(2) 0.037(2) Uani 1 1 d . . .
C110 C -0.0553(5) 0.6447(3) 0.2737(2) 0.043(2) Uani 1 1 d . . .
C111 C 0.3037(5) 0.6152(3) 0.2955(3) 0.045(2) Uani 1 1 d . . .
C112 C 0.3112(5) 0.5910(3) 0.3284(3) 0.048(2) Uani 1 1 d . . .
H112 H 0.2728 0.5947 0.3483 0.057 Uiso 1 1 calc R . .
C113 C 0.3738(6) 0.5615(3) 0.3328(3) 0.053(3) Uani 1 1 d . . .
C114 C 0.4280(6) 0.5570(3) 0.3032(3) 0.066(3) Uani 1 1 d . . .
H114 H 0.4711 0.5365 0.3058 0.08 Uiso 1 1 calc R . .
C115 C 0.4227(6) 0.5806(3) 0.2705(3) 0.056(3) Uani 1 1 d . . .
C116 C 0.3593(6) 0.6103(3) 0.2668(3) 0.051(2) Uani 1 1 d . . .
H116 H 0.3544 0.6273 0.2443 0.061 Uiso 1 1 calc R . .
C117 C 0.3796(6) 0.5338(4) 0.3698(3) 0.071(3) Uani 1 1 d . . .
C118 C 0.3604(10) 0.5622(5) 0.4053(3) 0.106(5) Uani 1 1 d . . .
H11A H 0.4041 0.5836 0.4091 0.159 Uiso 1 1 calc R . .
H11B H 0.3563 0.5433 0.4277 0.159 Uiso 1 1 calc R . .
H11C H 0.3089 0.5776 0.4015 0.159 Uiso 1 1 calc R . .
C119 C 0.3121(12) 0.5001(5) 0.3687(4) 0.143(8) Uani 1 1 d . . .
H11D H 0.2619 0.514 0.3599 0.214 Uiso 1 1 calc R . .
H11E H 0.3038 0.4881 0.3942 0.214 Uiso 1 1 calc R . .
H11F H 0.327 0.4764 0.3512 0.214 Uiso 1 1 calc R . .
C120 C 0.4596(11) 0.5129(9) 0.3729(6) 0.246(17) Uani 1 1 d . . .
H12A H 0.5021 0.5344 0.3675 0.368 Uiso 1 1 calc R . .
H12B H 0.4633 0.4887 0.3547 0.368 Uiso 1 1 calc R . .
H12C H 0.4668 0.5015 0.3987 0.368 Uiso 1 1 calc R . .
C121 C 0.4863(8) 0.5765(4) 0.2391(4) 0.081(4) Uani 1 1 d . . .
C122 C 0.5529(8) 0.5452(5) 0.2463(4) 0.116(5) Uani 1 1 d . . .
H12D H 0.5307 0.5155 0.248 0.174 Uiso 1 1 calc R . .
H12E H 0.58 0.5527 0.2702 0.174 Uiso 1 1 calc R . .
H12F H 0.5922 0.5466 0.2254 0.174 Uiso 1 1 calc R . .
C123 C 0.5355(13) 0.6202(6) 0.2390(6) 0.158(8) Uani 1 1 d . . .
H12G H 0.5761 0.6194 0.2186 0.238 Uiso 1 1 calc R . .
H12H H 0.5628 0.6239 0.2635 0.238 Uiso 1 1 calc R . .
H12I H 0.4984 0.6448 0.2347 0.238 Uiso 1 1 calc R . .
C124 C 0.4521(14) 0.5692(7) 0.2039(6) 0.172(8) Uiso 1 1 d . . .
H12J H 0.4292 0.5397 0.2031 0.259 Uiso 1 1 calc R . .
H12K H 0.494 0.5721 0.1843 0.259 Uiso 1 1 calc R . .
H12L H 0.409 0.5907 0.1994 0.259 Uiso 1 1 calc R . .
C125 C 0.2924(7) 0.8417(3) 0.2865(4) 0.074(3) Uani 1 1 d . . .
C126 C 0.3174(8) 0.8578(4) 0.3195(5) 0.098(5) Uani 1 1 d . . .
H126 H 0.2896 0.8494 0.3419 0.117 Uiso 1 1 calc R . .
C127 C 0.3839(9) 0.8871(4) 0.3227(6) 0.103(5) Uani 1 1 d . . .
C128 C 0.4221(9) 0.8975(4) 0.2888(7) 0.108(6) Uani 1 1 d . . .
H128 H 0.4679 0.9164 0.2902 0.129 Uiso 1 1 calc R . .
C129 C 0.3992(7) 0.8826(4) 0.2525(5) 0.096(5) Uani 1 1 d . . .
C130 C 0.3312(7) 0.8541(3) 0.2518(5) 0.094(5) Uani 1 1 d . . .
H130 H 0.3115 0.8432 0.2282 0.113 Uiso 1 1 calc R . .
C131 C 0.4129(11) 0.9052(5) 0.3600(8) 0.146(8) Uani 1 1 d . . .
C132 C 0.3644(15) 0.8895(6) 0.3935(6) 0.161(9) Uani 1 1 d . . .
H13A H 0.3068 0.8962 0.3895 0.241 Uiso 1 1 calc R . .
H13B H 0.3835 0.9042 0.4166 0.241 Uiso 1 1 calc R . .
H13C H 0.3712 0.8578 0.3963 0.241 Uiso 1 1 calc R . .
C133 C 0.5029(11) 0.8894(6) 0.3660(7) 0.181(10) Uani 1 1 d . . .
H13D H 0.503 0.8584 0.3734 0.272 Uiso 1 1 calc R . .
H13E H 0.5285 0.9068 0.3861 0.272 Uiso 1 1 calc R . .
H13F H 0.5334 0.893 0.3423 0.272 Uiso 1 1 calc R . .
C134 C 0.4094(11) 0.9550(4) 0.3583(6) 0.146(7) Uani 1 1 d . . .
H13G H 0.4461 0.9655 0.3383 0.219 Uiso 1 1 calc R . .
H13H H 0.4261 0.9672 0.3828 0.219 Uiso 1 1 calc R . .
H13I H 0.3538 0.9643 0.3525 0.219 Uiso 1 1 calc R . .
C135 C 0.4398(8) 0.8951(4) 0.2135(5) 0.111(5) Uani 1 1 d . . .
C136 C 0.4499(9) 0.8576(4) 0.1882(5) 0.118(5) Uani 1 1 d . . .
H13J H 0.4877 0.8366 0.1997 0.176 Uiso 1 1 calc R . .
H13K H 0.4717 0.8675 0.1638 0.176 Uiso 1 1 calc R . .
H13L H 0.3972 0.8435 0.1842 0.176 Uiso 1 1 calc R . .
C137 C 0.5282(10) 0.9120(6) 0.2234(7) 0.197(12) Uani 1 1 d . . .
H13M H 0.5248 0.9414 0.2343 0.295 Uiso 1 1 calc R . .
H13N H 0.5611 0.9129 0.2002 0.295 Uiso 1 1 calc R . .
H13O H 0.5534 0.8921 0.2418 0.295 Uiso 1 1 calc R . .
C138 C 0.3874(12) 0.9313(7) 0.1947(7) 0.179(9) Uani 1 1 d . . .
H13P H 0.3368 0.9184 0.1853 0.269 Uiso 1 1 calc R . .
H13Q H 0.4175 0.9443 0.1735 0.269 Uiso 1 1 calc R . .
H13R H 0.3749 0.9539 0.2135 0.269 Uiso 1 1 calc R . .
C139 C -0.1180(5) 0.8327(3) 0.2334(2) 0.041(2) Uani 1 1 d . . .
C140 C -0.1367(5) 0.8695(3) 0.2549(2) 0.043(2) Uani 1 1 d . . .
H140 H -0.1119 0.8736 0.279 0.051 Uiso 1 1 calc R . .
C141 C -0.1919(5) 0.9005(3) 0.2413(3) 0.045(2) Uani 1 1 d . . .
C142 C -0.2291(5) 0.8923(3) 0.2070(3) 0.049(2) Uani 1 1 d . . .
H142 H -0.2678 0.9128 0.1979 0.059 Uiso 1 1 calc R . .
C143 C -0.2126(5) 0.8552(3) 0.1850(2) 0.042(2) Uani 1 1 d . . .
C144 C -0.1566(5) 0.8263(3) 0.1984(3) 0.044(2) Uani 1 1 d . . .
H144 H -0.1433 0.8013 0.1837 0.053 Uiso 1 1 calc R . .
C145 C -0.2092(6) 0.9421(3) 0.2646(3) 0.056(3) Uani 1 1 d . . .
C146 C -0.2476(9) 0.9291(4) 0.3016(3) 0.094(4) Uani 1 1 d . . .
H14A H -0.259 0.9554 0.3166 0.141 Uiso 1 1 calc R . .
H14B H -0.2104 0.91 0.3156 0.141 Uiso 1 1 calc R . .
H14C H -0.2985 0.9135 0.2966 0.141 Uiso 1 1 calc R . .
C147 C -0.1259(7) 0.9661(4) 0.2722(4) 0.078(3) Uani 1 1 d . . .
H14D H -0.0969 0.97 0.2481 0.117 Uiso 1 1 calc R . .
H14E H -0.0928 0.9484 0.2895 0.117 Uiso 1 1 calc R . .
H14F H -0.1363 0.9947 0.2837 0.117 Uiso 1 1 calc R . .
C148 C -0.2625(7) 0.9747(3) 0.2431(3) 0.072(3) Uani 1 1 d . . .
H14G H -0.3173 0.9626 0.2401 0.109 Uiso 1 1 calc R . .
H14H H -0.239 0.9803 0.218 0.109 Uiso 1 1 calc R . .
H14I H -0.2655 1.0022 0.2574 0.109 Uiso 1 1 calc R . .
C149 C -0.2552(6) 0.8493(3) 0.1466(3) 0.054(3) Uani 1 1 d . . .
C150 C -0.2413(7) 0.8025(3) 0.1307(3) 0.061(3) Uani 1 1 d . . .
H15A H -0.1829 0.7966 0.1294 0.091 Uiso 1 1 calc R . .
H15B H -0.2649 0.8004 0.1052 0.091 Uiso 1 1 calc R . .
H15C H -0.2673 0.7811 0.1475 0.091 Uiso 1 1 calc R . .
C151 C -0.3448(6) 0.8560(4) 0.1501(3) 0.079(3) Uani 1 1 d . . .
H15D H -0.3647 0.8409 0.1728 0.119 Uiso 1 1 calc R . .
H15E H -0.372 0.8441 0.1275 0.119 Uiso 1 1 calc R . .
H15F H -0.3565 0.8873 0.1522 0.119 Uiso 1 1 calc R . .
C152 C -0.2199(6) 0.8813(3) 0.1180(3) 0.061(3) Uani 1 1 d . . .
H15G H -0.2348 0.9112 0.1252 0.092 Uiso 1 1 calc R . .
H15H H -0.2414 0.8748 0.0927 0.092 Uiso 1 1 calc R . .
H15I H -0.1606 0.8785 0.1177 0.092 Uiso 1 1 calc R . .
C153 C -0.1183(5) 0.6093(3) 0.2783(3) 0.040(2) Uani 1 1 d . . .
C154 C -0.1671(5) 0.6080(3) 0.3112(3) 0.046(2) Uani 1 1 d . . .
H154 H -0.1637 0.6309 0.3294 0.055 Uiso 1 1 calc R . .
C155 C -0.2199(6) 0.5735(3) 0.3168(3) 0.049(2) Uani 1 1 d . . .
C156 C -0.2243(5) 0.5411(3) 0.2897(3) 0.046(2) Uani 1 1 d . . .
H156 H -0.2603 0.5173 0.2939 0.055 Uiso 1 1 calc R . .
C157 C -0.1778(6) 0.5415(3) 0.2559(3) 0.046(2) Uani 1 1 d . . .
C158 C -0.1258(5) 0.5761(3) 0.2515(3) 0.044(2) Uani 1 1 d . . .
H158 H -0.0935 0.5775 0.2292 0.053 Uiso 1 1 calc R . .
C159 C -0.2712(6) 0.5725(3) 0.3535(3) 0.058(3) Uani 1 1 d . . .
C160 C -0.2997(10) 0.5260(4) 0.3626(4) 0.117(6) Uani 1 1 d . . .
H16A H -0.2549 0.5055 0.3586 0.175 Uiso 1 1 calc R . .
H16B H -0.3451 0.5183 0.3459 0.175 Uiso 1 1 calc R . .
H16C H -0.3175 0.5246 0.3891 0.175 Uiso 1 1 calc R . .
C161 C -0.2271(9) 0.5902(7) 0.3863(4) 0.139(7) Uani 1 1 d . . .
H16D H -0.2173 0.6216 0.3824 0.208 Uiso 1 1 calc R . .
H16E H -0.1751 0.575 0.389 0.208 Uiso 1 1 calc R . .
H16F H -0.2596 0.586 0.4093 0.208 Uiso 1 1 calc R . .
C162 C -0.3465(9) 0.6008(6) 0.3466(4) 0.129(6) Uani 1 1 d . . .
H16G H -0.3717 0.6082 0.3709 0.193 Uiso 1 1 calc R . .
H16H H -0.3854 0.5845 0.3309 0.193 Uiso 1 1 calc R . .
H16I H -0.3305 0.6277 0.3334 0.193 Uiso 1 1 calc R . .
C163 C -0.1811(6) 0.5049(3) 0.2264(3) 0.055(3) Uani 1 1 d . . .
C164 C -0.0973(6) 0.4822(3) 0.2262(3) 0.064(3) Uani 1 1 d . . .
H16J H -0.0987 0.457 0.209 0.097 Uiso 1 1 calc R . .
H16K H -0.0841 0.4722 0.252 0.097 Uiso 1 1 calc R . .
H16L H -0.0557 0.5029 0.2176 0.097 Uiso 1 1 calc R . .
C165 C -0.2454(6) 0.4692(3) 0.2360(3) 0.068(3) Uani 1 1 d . . .
H16M H -0.2995 0.4826 0.2371 0.102 Uiso 1 1 calc R . .
H16N H -0.2325 0.456 0.2606 0.102 Uiso 1 1 calc R . .
H16O H -0.2448 0.4466 0.2162 0.102 Uiso 1 1 calc R . .
C166 C -0.2015(9) 0.5239(4) 0.1881(3) 0.090(4) Uani 1 1 d . . .
H16P H -0.2081 0.5002 0.1696 0.135 Uiso 1 1 calc R . .
H16Q H -0.1575 0.5433 0.1798 0.135 Uiso 1 1 calc R . .
H16R H -0.2522 0.5407 0.1898 0.135 Uiso 1 1 calc R . .
C167 C 0.7876(11) 0.7859(7) 0.3393(5) 0.056(6) Uani 0.5 1 d P . .
H167 H 0.8337 0.789 0.321 0.068 Uiso 0.5 1 calc PR . .
C168 C 0.2484(13) 0.8586(6) 0.1121(4) 0.052(5) Uani 0.5 1 d P . .
H16S H 0.2965 0.8392 0.1115 0.062 Uiso 0.5 1 calc PR . .
H16T H 0.2112 0.8492 0.0915 0.062 Uiso 0.5 1 calc PR . .
C169 C 0.4271(14) 0.7607(6) 0.5897(6) 0.063(6) Uani 0.5 1 d P . .
H169 H 0.3802 0.7496 0.5745 0.076 Uiso 0.5 1 calc PR . .
C170 C 0.0912(7) 0.5917(4) 0.1372(4) 0.070(12) Uiso 0.25 1 d PD . .
H170 H 0.1122 0.6101 0.1159 0.084 Uiso 0.25 1 calc PR . .
C171 C 1.0173(12) 0.8808(7) 0.3810(7) 0.068(6) Uani 0.5 1 d P . .
H171 H 0.9882 0.8543 0.3714 0.081 Uiso 0.5 1 calc PR . .
C172 C 0.0511(17) 0.6327(6) 0.3802(5) 0.083(9) Uani 0.5 1 d P . .
H17A H 0.0351 0.608 0.3636 0.1 Uiso 0.5 1 calc PR . .
H17B H 0.0624 0.6582 0.3638 0.1 Uiso 0.5 1 calc PR . .
Cl1 Cl 0.7946(4) 0.8286(2) 0.37382(19) 0.0888(18) Uiso 0.5 1 d P . .
Cl2 Cl 0.7944(3) 0.7343(2) 0.36141(18) 0.0856(19) Uani 0.5 1 d P . .
Cl3 Cl 0.6961(3) 0.7937(3) 0.31470(19) 0.110(3) Uani 0.5 1 d P . .
Cl4 Cl 0.2793(4) 0.9125(2) 0.10370(17) 0.088(2) Uani 0.5 1 d P . .
Cl5 Cl 0.1976(4) 0.85279(19) 0.15733(15) 0.0724(16) Uani 0.5 1 d P . .
Cl6 Cl 0.5045(3) 0.7571(2) 0.56381(18) 0.0779(17) Uani 0.5 1 d P . .
Cl7 Cl 0.4012(3) 0.81490(19) 0.60459(17) 0.0758(16) Uani 0.5 1 d P . .
Cl8 Cl 0.4344(4) 0.7270(2) 0.6303(2) 0.098(2) Uani 0.5 1 d P . .
Cl9 Cl 0.1602(10) 0.5989(7) 0.1756(7) 0.228(12) Uiso 0.25 1 d PD . .
Cl10 Cl -0.0078(8) 0.6118(5) 0.1478(5) 0.129(6) Uiso 0.25 1 d PD . .
Cl11 Cl 0.0897(9) 0.5369(4) 0.1201(4) 0.110(5) Uiso 0.25 1 d PD . .
Cl12 Cl 0.9855(6) 0.9197(2) 0.3558(2) 0.116(3) Uani 0.5 1 d P . .
Cl13 Cl 0.9940(7) 0.8835(2) 0.42933(18) 0.122(3) Uani 0.5 1 d P . .
Cl14 Cl 1.1195(5) 0.8691(3) 0.3760(4) 0.172(5) Uani 0.5 1 d P . .
Cl15 Cl 0.1374(4) 0.61898(17) 0.40427(15) 0.0749(17) Uani 0.5 1 d P . .
Cl16 Cl -0.0304(3) 0.64544(19) 0.4107(2) 0.0851(19) Uani 0.5 1 d P . .

loop_
_atom_site_aniso_label
_atom_site_aniso_U_11
_atom_site_aniso_U_22
_atom_site_aniso_U_33
_atom_site_aniso_U_23
_atom_site_aniso_U_13
_atom_site_aniso_U_12
Al1 0.0394(16) 0.0437(16) 0.0414(16) 0.0024(12) 0.0074(12) -0.0043(12)
Al2 0.0342(15) 0.0441(16) 0.0390(15) -0.0005(12) -0.0054(12) -0.0016(12)
O1 0.033(4) 0.062(4) 0.044(4) -0.002(3) -0.008(3) -0.008(3)
O2 0.110(8) 0.135(8) 0.077(6) 0.010(5) -0.006(6) -0.001(7)
O3 0.042(4) 0.055(4) 0.043(4) -0.002(3) 0.004(3) 0.010(3)
O4 0.073(6) 0.112(7) 0.062(5) 0.005(4) 0.000(4) 0.005(5)
N1 0.043(5) 0.038(4) 0.035(4) -0.004(3) 0.007(3) -0.003(4)
N2 0.033(4) 0.050(5) 0.040(4) -0.002(3) 0.004(3) -0.006(4)
N3 0.046(5) 0.041(5) 0.037(4) 0.001(3) -0.002(4) -0.004(4)
N4 0.035(5) 0.044(5) 0.039(4) 0.005(3) 0.001(3) -0.003(4)
N5 0.037(4) 0.049(4) 0.032(4) -0.001(3) -0.004(3) 0.002(4)
N6 0.038(4) 0.054(5) 0.040(4) -0.003(3) -0.002(3) -0.003(4)
N7 0.034(4) 0.049(5) 0.044(4) -0.006(4) -0.004(4) 0.001(4)
N8 0.042(4) 0.037(4) 0.038(4) 0.005(3) 0.000(3) 0.001(4)
C1 0.046(7) 0.096(9) 0.079(9) -0.001(7) 0.008(7) -0.011(7)
C2 0.054(8) 0.118(10) 0.082(9) 0.001(7) -0.022(7) 0.028(7)
C3 0.033(6) 0.112(9) 0.032(6) 0.001(5) 0.005(4) -0.011(5)
C4 0.051(8) 0.173(15) 0.091(11) -0.027(9) 0.005(8) -0.013(8)
N9 0.034(4) 0.044(4) 0.033(4) -0.003(3) -0.004(4) 0.001(3)
C6 0.094(11) 0.238(19) 0.037(7) 0.018(9) 0.021(7) 0.052(11)
C7 0.072(10) 0.204(18) 0.079(10) 0.021(10) -0.015(8) -0.017(10)
C8 0.042(6) 0.064(7) 0.062(7) 0.001(6) 0.005(6) 0.010(6)
C9 0.050(7) 0.049(6) 0.067(7) -0.009(5) 0.009(6) -0.005(5)
C10 0.034(6) 0.069(6) 0.036(5) 0.002(4) 0.006(4) 0.015(5)
C11 0.054(7) 0.071(7) 0.076(8) -0.002(6) -0.004(6) -0.002(6)
N10 0.020(4) 0.053(4) 0.027(4) -0.004(3) -0.006(3) 0.012(3)
C13 0.083(9) 0.077(7) 0.027(6) -0.002(5) 0.001(5) -0.029(6)
C14 0.069(8) 0.078(8) 0.053(7) -0.008(6) 0.002(6) 0.001(6)
C15 0.042(6) 0.039(6) 0.039(5) -0.001(4) 0.011(4) -0.006(5)
C16 0.053(6) 0.051(6) 0.061(6) -0.004(5) 0.009(5) -0.009(5)
C17 0.047(7) 0.051(7) 0.073(7) -0.008(5) 0.012(5) -0.006(5)
C18 0.045(6) 0.052(6) 0.036(5) 0.001(4) 0.004(4) 0.003(5)
C19 0.047(6) 0.042(6) 0.038(5) 0.000(4) 0.000(4) -0.006(5)
C20 0.040(6) 0.045(6) 0.045(5) 0.002(4) 0.002(4) -0.005(5)
C21 0.051(7) 0.043(6) 0.064(6) -0.006(5) 0.007(5) 0.000(5)
C22 0.047(7) 0.058(7) 0.059(6) 0.002(5) 0.007(5) -0.011(5)
C23 0.040(6) 0.042(6) 0.048(6) 0.001(4) 0.009(5) -0.004(5)
C24 0.045(6) 0.048(6) 0.049(6) -0.001(4) 0.003(5) -0.012(5)
C25 0.039(6) 0.057(6) 0.037(5) 0.001(4) 0.005(4) -0.008(5)
C26 0.041(6) 0.054(7) 0.059(6) 0.005(5) 0.009(5) 0.002(5)
C27 0.049(7) 0.049(6) 0.062(6) 0.005(5) -0.001(5) 0.000(5)
C28 0.030(6) 0.059(7) 0.045(5) 0.001(4) -0.004(4) 0.000(5)
C29 0.036(6) 0.040(6) 0.058(6) 0.008(4) -0.008(5) 0.004(5)
C30 0.034(6) 0.044(6) 0.046(5) 0.003(4) -0.003(4) -0.001(5)
C31 0.044(6) 0.041(6) 0.082(7) 0.014(5) 0.006(5) 0.000(5)
C32 0.054(7) 0.039(6) 0.068(7) 0.017(5) 0.006(5) -0.004(5)
C33 0.045(6) 0.041(6) 0.042(5) 0.000(4) 0.008(4) -0.003(5)
C34 0.041(6) 0.049(6) 0.041(5) 0.003(4) 0.004(4) -0.008(5)
C35 0.034(5) 0.050(6) 0.057(6) -0.003(5) 0.004(5) -0.009(5)
C36 0.045(6) 0.049(6) 0.047(6) -0.008(5) 0.002(5) 0.001(5)
C37 0.059(7) 0.051(6) 0.041(5) -0.010(5) 0.011(5) -0.008(5)
C38 0.052(6) 0.046(6) 0.067(7) 0.003(5) 0.009(6) -0.001(5)
C39 0.039(6) 0.046(6) 0.067(7) 0.005(5) 0.015(5) -0.003(5)
C40 0.043(6) 0.042(6) 0.061(6) 0.003(5) -0.001(5) -0.008(5)
C41 0.096(9) 0.051(6) 0.066(7) 0.005(5) 0.031(6) 0.009(6)
C45 0.042(6) 0.057(6) 0.077(7) 0.004(5) 0.003(5) -0.005(5)
C46 0.052(8) 0.095(10) 0.189(15) 0.043(10) -0.039(9) -0.017(7)
C47 0.097(10) 0.086(9) 0.094(9) 0.027(7) 0.034(8) 0.043(8)
C48 0.049(6) 0.077(7) 0.058(6) 0.013(5) -0.001(5) 0.004(5)
C49 0.040(6) 0.058(6) 0.050(6) 0.002(5) 0.011(5) -0.009(5)
C50 0.043(6) 0.049(6) 0.059(7) 0.000(5) -0.003(5) -0.004(5)
C51 0.046(6) 0.058(6) 0.061(7) 0.013(5) -0.002(5) -0.008(5)
C52 0.047(7) 0.086(8) 0.070(8) 0.008(6) 0.013(6) -0.015(6)
C53 0.054(7) 0.081(8) 0.083(8) -0.002(6) -0.004(6) -0.037(6)
C54 0.052(7) 0.086(8) 0.056(6) -0.007(6) -0.003(5) -0.020(6)
C55 0.047(6) 0.060(7) 0.061(7) 0.018(5) 0.011(5) -0.003(5)
C56 0.089(9) 0.082(8) 0.059(7) 0.011(6) 0.021(6) 0.020(7)
C57 0.052(6) 0.076(7) 0.057(6) 0.014(5) 0.007(5) -0.001(5)
C58 0.044(7) 0.119(10) 0.077(8) 0.021(7) 0.015(6) 0.028(6)
C60 0.102(11) 0.089(10) 0.155(14) 0.023(9) -0.039(10) -0.044(8)
C61 0.092(10) 0.108(11) 0.128(12) 0.027(9) -0.036(9) -0.037(8)
C62 0.126(13) 0.134(13) 0.117(12) -0.034(10) -0.023(10) -0.043(11)
C63 0.031(5) 0.054(6) 0.062(6) 0.008(5) -0.005(5) -0.004(5)
C64 0.047(6) 0.048(6) 0.069(7) 0.003(5) -0.001(5) 0.001(5)
C65 0.051(7) 0.068(7) 0.076(7) 0.006(6) -0.009(6) 0.014(6)
C66 0.046(6) 0.050(6) 0.089(8) -0.002(6) -0.005(6) 0.006(5)
C67 0.036(6) 0.048(6) 0.074(7) -0.012(5) -0.002(5) -0.007(5)
C68 0.034(5) 0.052(6) 0.078(7) 0.006(5) -0.008(5) -0.005(5)
C69 0.102(10) 0.071(8) 0.088(9) -0.004(7) -0.024(8) 0.026(7)
C70 0.132(14) 0.123(12) 0.120(12) -0.002(10) -0.068(11) 0.033(10)
C71 0.106(12) 0.144(14) 0.097(10) 0.042(10) -0.006(9) 0.007(10)
C72 0.080(10) 0.174(16) 0.122(12) -0.001(11) -0.026(9) 0.058(10)
C73 0.088(9) 0.060(7) 0.087(9) -0.010(6) -0.005(7) -0.008(6)
C74 0.067(7) 0.053(7) 0.093(8) -0.004(6) 0.006(6) 0.001(6)
C75 0.182(16) 0.102(10) 0.054(8) 0.004(7) -0.009(9) -0.013(10)
C76 0.066(8) 0.049(7) 0.178(14) -0.006(8) -0.033(9) 0.007(6)
C77 0.047(6) 0.044(5) 0.045(6) -0.005(4) 0.003(5) -0.009(4)
C78 0.040(6) 0.062(6) 0.058(6) 0.008(5) 0.012(5) -0.007(5)
C79 0.040(6) 0.065(7) 0.081(8) 0.010(6) 0.001(6) -0.003(5)
C80 0.046(6) 0.050(6) 0.081(8) 0.010(5) 0.011(6) -0.001(5)
C81 0.047(6) 0.048(6) 0.062(7) 0.011(5) 0.013(6) -0.001(5)
C82 0.055(7) 0.044(6) 0.053(6) 0.006(5) 0.007(5) -0.010(5)
C83 0.042(6) 0.087(8) 0.102(9) 0.035(7) -0.012(7) -0.007(6)
C84 0.084(11) 0.34(3) 0.087(11) -0.061(15) -0.011(9) -0.045(15)
C85 0.23(2) 0.19(2) 0.25(3) 0.14(2) -0.16(2) -0.073(19)
C86 0.072(9) 0.148(14) 0.132(12) 0.029(10) -0.026(9) -0.030(9)
C87 0.068(7) 0.069(7) 0.068(7) 0.004(6) 0.035(6) -0.007(6)
C88 0.105(11) 0.120(11) 0.067(8) 0.002(7) 0.012(8) -0.042(9)
C89 0.063(7) 0.068(7) 0.085(8) 0.016(6) 0.018(6) -0.006(6)
C90 0.120(11) 0.073(8) 0.100(10) 0.002(7) 0.068(9) 0.006(8)
C91 0.037(6) 0.038(5) 0.041(5) 0.007(4) 0.000(4) 0.000(5)
C92 0.040(6) 0.046(6) 0.065(6) -0.002(5) -0.007(5) 0.007(5)
C93 0.045(7) 0.041(6) 0.064(6) 0.007(5) -0.002(5) 0.001(5)
C94 0.039(6) 0.047(6) 0.043(5) 0.001(4) 0.002(4) -0.008(5)
C95 0.042(6) 0.050(6) 0.038(5) 0.006(4) 0.000(4) 0.008(5)
C96 0.045(6) 0.041(6) 0.046(5) -0.007(4) -0.007(4) 0.007(5)
C97 0.037(6) 0.059(7) 0.073(7) -0.001(5) -0.020(5) 0.002(5)
C98 0.039(6) 0.048(7) 0.102(9) -0.015(6) -0.021(6) -0.001(5)
C99 0.047(6) 0.037(6) 0.068(7) -0.010(5) -0.002(5) -0.006(5)
C100 0.025(5) 0.046(6) 0.089(7) -0.006(5) 0.000(5) 0.000(5)
C101 0.047(7) 0.043(6) 0.068(7) -0.006(5) -0.002(5) -0.009(5)
C102 0.039(6) 0.037(6) 0.100(8) -0.006(5) 0.000(6) 0.000(5)
C103 0.048(7) 0.046(6) 0.064(6) 0.006(5) -0.007(5) -0.002(5)
C104 0.049(6) 0.038(5) 0.039(5) 0.002(4) -0.004(4) -0.003(5)
C105 0.039(6) 0.047(6) 0.035(5) -0.002(4) -0.005(4) -0.003(5)
C106 0.035(6) 0.050(6) 0.033(5) 0.002(4) -0.010(4) -0.002(5)
C107 0.041(6) 0.050(7) 0.051(6) 0.007(5) -0.004(5) 0.006(5)
C108 0.036(6) 0.044(6) 0.054(6) 0.005(4) -0.003(4) -0.001(4)
C109 0.038(5) 0.034(5) 0.040(5) -0.007(4) -0.005(4) -0.005(4)
C110 0.042(6) 0.048(6) 0.039(5) -0.002(4) -0.001(4) -0.001(5)
C111 0.036(5) 0.048(6) 0.053(6) 0.005(5) -0.006(5) -0.003(4)
C112 0.034(5) 0.049(6) 0.060(6) 0.009(5) -0.004(5) 0.003(5)
C113 0.041(6) 0.047(6) 0.072(7) 0.017(5) 0.001(5) -0.002(5)
C114 0.041(6) 0.049(6) 0.109(9) 0.027(6) 0.017(6) 0.008(5)
C115 0.052(6) 0.049(6) 0.068(7) 0.018(5) 0.015(5) 0.009(5)
C116 0.055(6) 0.046(6) 0.051(6) 0.009(4) 0.001(5) 0.007(5)
C117 0.048(7) 0.078(8) 0.087(8) 0.040(7) 0.002(6) -0.004(6)
C118 0.133(13) 0.124(12) 0.060(8) 0.040(8) -0.023(8) -0.010(10)
C119 0.24(2) 0.109(11) 0.078(9) 0.035(8) -0.021(11) -0.120(13)
C120 0.138(16) 0.37(3) 0.23(2) 0.26(2) 0.108(15) 0.17(2)
C121 0.078(8) 0.081(8) 0.084(9) 0.036(7) 0.030(7) 0.023(7)
C122 0.076(10) 0.145(13) 0.128(12) 0.005(10) 0.033(9) 0.042(9)
C123 0.19(2) 0.130(14) 0.158(17) -0.005(12) 0.083(15) -0.030(14)
C125 0.047(7) 0.042(6) 0.132(11) -0.012(7) -0.017(8) 0.003(6)
C126 0.067(9) 0.046(7) 0.180(15) -0.027(8) -0.052(9) 0.006(6)
C127 0.065(10) 0.059(9) 0.185(17) -0.014(10) -0.046(11) 0.013(8)
C128 0.051(9) 0.060(9) 0.211(19) -0.050(12) -0.029(11) 0.008(7)
C129 0.038(7) 0.059(8) 0.191(16) -0.029(9) 0.030(9) 0.000(6)
C130 0.043(7) 0.048(7) 0.191(15) -0.024(8) 0.030(9) -0.006(6)
C131 0.110(13) 0.070(10) 0.26(2) -0.019(13) -0.116(16) -0.008(9)
C132 0.21(2) 0.110(14) 0.160(18) 0.018(13) -0.085(17) -0.058(15)
C133 0.118(15) 0.135(15) 0.29(3) -0.021(16) -0.115(17) 0.016(12)
C134 0.143(15) 0.064(9) 0.23(2) -0.007(11) -0.083(14) -0.002(9)
C135 0.065(9) 0.065(9) 0.203(17) -0.016(10) 0.043(10) -0.006(7)
C136 0.082(10) 0.079(10) 0.191(16) -0.023(10) 0.015(10) -0.014(8)
C137 0.090(12) 0.174(18) 0.33(3) -0.154(19) 0.080(15) -0.076(12)
C138 0.134(17) 0.136(16) 0.27(3) 0.036(16) 0.082(17) 0.005(14)
C139 0.038(5) 0.044(5) 0.042(5) 0.001(4) -0.002(4) 0.004(4)
C140 0.039(5) 0.053(6) 0.036(5) 0.003(5) -0.002(4) 0.000(5)
C141 0.036(5) 0.053(6) 0.047(6) -0.002(5) 0.000(5) 0.000(5)
C142 0.023(5) 0.066(7) 0.058(6) 0.000(5) -0.001(5) 0.007(4)
C143 0.031(5) 0.045(5) 0.051(6) -0.001(5) -0.004(4) 0.002(4)
C144 0.032(5) 0.046(5) 0.053(6) 0.000(4) -0.010(5) -0.005(4)
C145 0.042(6) 0.064(6) 0.062(6) -0.009(5) 0.001(5) 0.010(5)
C146 0.111(11) 0.084(9) 0.086(9) -0.014(7) 0.045(8) 0.000(8)
C147 0.061(7) 0.070(7) 0.103(9) -0.028(6) -0.022(7) 0.003(6)
C148 0.075(8) 0.059(7) 0.083(8) -0.014(6) 0.001(6) 0.009(6)
C149 0.051(6) 0.051(6) 0.060(6) 0.001(5) -0.020(5) 0.003(5)
C150 0.067(7) 0.065(7) 0.050(6) -0.008(5) -0.009(5) -0.005(5)
C151 0.053(7) 0.118(10) 0.067(7) -0.016(7) -0.009(6) 0.009(7)
C152 0.061(7) 0.074(7) 0.048(6) 0.006(5) -0.005(5) 0.014(6)
C153 0.035(5) 0.031(5) 0.054(6) 0.001(4) -0.007(5) -0.002(4)
C154 0.042(6) 0.039(5) 0.058(6) -0.001(4) -0.002(5) 0.000(5)
C155 0.041(6) 0.043(6) 0.063(6) 0.001(5) 0.005(5) 0.012(5)
C156 0.027(5) 0.046(6) 0.065(7) 0.010(5) -0.002(5) 0.004(4)
C157 0.041(6) 0.038(5) 0.058(6) 0.005(4) -0.013(5) 0.004(5)
C158 0.030(5) 0.050(6) 0.054(6) 0.000(5) 0.000(4) 0.006(5)
C159 0.043(6) 0.052(6) 0.078(7) 0.010(5) 0.013(6) 0.008(5)
C160 0.142(14) 0.084(9) 0.124(12) 0.013(8) 0.086(11) -0.014(9)
C161 0.103(12) 0.25(2) 0.060(8) -0.021(10) 0.027(8) -0.083(13)
C162 0.097(11) 0.177(16) 0.112(11) 0.015(11) 0.042(9) 0.079(11)
C163 0.054(6) 0.044(6) 0.066(7) -0.005(5) -0.012(5) 0.002(5)
C164 0.048(6) 0.063(7) 0.083(8) -0.014(6) -0.002(6) 0.007(5)
C165 0.051(7) 0.055(6) 0.097(8) -0.012(6) -0.008(6) -0.003(5)
C166 0.120(11) 0.077(8) 0.073(8) -0.001(6) -0.054(8) -0.012(7)
C167 0.026(10) 0.124(18) 0.019(9) -0.003(10) -0.001(8) 0.008(10)
C168 0.079(14) 0.056(12) 0.021(9) 0.009(8) -0.007(9) 0.016(10)
C169 0.085(17) 0.047(12) 0.058(13) 0.011(10) -0.028(12) -0.019(11)
C171 0.045(12) 0.054(13) 0.103(17) -0.006(12) -0.015(12) 0.000(10)
C172 0.18(3) 0.030(11) 0.038(11) -0.011(9) 0.002(14) -0.043(14)
Cl2 0.042(3) 0.130(5) 0.084(4) 0.015(4) 0.011(3) -0.033(3)
Cl3 0.032(3) 0.219(9) 0.080(4) 0.008(5) -0.010(3) 0.021(4)
Cl4 0.112(5) 0.072(4) 0.081(4) -0.026(3) 0.012(4) -0.032(4)
Cl5 0.077(4) 0.078(4) 0.062(3) 0.001(3) -0.006(3) 0.025(3)
Cl6 0.054(3) 0.082(4) 0.098(4) -0.011(3) -0.022(3) -0.007(3)
Cl7 0.059(3) 0.080(4) 0.089(4) 0.007(3) -0.005(3) 0.020(3)
Cl8 0.049(3) 0.128(6) 0.116(5) 0.062(4) 0.003(3) 0.018(3)
Cl12 0.171(8) 0.091(5) 0.085(5) 0.019(4) -0.015(5) -0.017(5)
Cl13 0.241(10) 0.062(4) 0.065(4) -0.012(3) -0.027(5) -0.010(5)
Cl14 0.072(5) 0.116(6) 0.328(15) -0.097(8) -0.012(7) -0.013(5)
Cl15 0.102(5) 0.065(3) 0.057(3) 0.020(3) 0.014(3) 0.043(3)
Cl16 0.043(3) 0.067(4) 0.144(6) 0.023(4) -0.005(3) -0.026(3)

loop_
_atom_type_symbol
_atom_type_description
_atom_type_scat_dispersion_real
_atom_type_scat_dispersion_imag
_atom_type_scat_source
C C 0.0033 0.0016 'International Tables Vol C Tables 4.2.6.8 and 6.1.1.4'
H H 0 0 'International Tables Vol C Tables 4.2.6.8 and 6.1.1.4'
Al Al 0.0645 0.0514 'International Tables Vol C Tables 4.2.6.8 and 6.1.1.4'
N N 0.0061 0.0033 'International Tables Vol C Tables 4.2.6.8 and 6.1.1.4'
O O 0.0106 0.006 'International Tables Vol C Tables 4.2.6.8 and 6.1.1.4'
Cl Cl 0.1484 0.1585 'International Tables Vol C Tables 4.2.6.8 and 6.1.1.4'

loop_
_geom_angle_atom_site_label_1
_geom_angle_atom_site_label_2
_geom_angle_atom_site_label_3
_geom_angle
_geom_angle_site_symmetry_1
_geom_angle_site_symmetry_3
_geom_angle_publ_flag
O1 Al1 N2 93.3(3) . . ?
O1 Al1 N3 94.1(3) . . ?
N2 Al1 N3 89.6(3) . . ?
O1 Al1 N1 89.0(3) . . ?
N2 Al1 N1 90.4(3) . . ?
N3 Al1 N1 176.9(3) . . ?
O1 Al1 N4 88.0(3) . . ?
N2 Al1 N4 178.5(3) . . ?
N3 Al1 N4 91.0(3) . . ?
N1 Al1 N4 88.9(3) . . ?
O1 Al1 N10 176.7(3) . 4_575 ?
N2 Al1 N10 88.5(3) . 4_575 ?
N3 Al1 N10 88.7(3) . 4_575 ?
N1 Al1 N10 88.2(3) . 4_575 ?
N4 Al1 N10 90.2(3) . 4_575 ?
O3 Al2 N5 91.0(3) . . ?
O3 Al2 N7 92.7(3) . . ?
N5 Al2 N7 176.3(3) . . ?
O3 Al2 N6 89.3(3) . . ?
N5 Al2 N6 89.3(3) . . ?
N7 Al2 N6 90.3(3) . . ?
O3 Al2 N8 92.2(3) . . ?
N5 Al2 N8 90.3(3) . . ?
N7 Al2 N8 90.0(3) . . ?
N6 Al2 N8 178.4(3) . . ?
O3 Al2 N9 177.7(3) . . ?
N5 Al2 N9 90.7(3) . . ?
N7 Al2 N9 85.6(3) . . ?
N6 Al2 N9 89.1(3) . . ?
N8 Al2 N9 89.4(3) . . ?
C1 O1 Al1 135.2(7) . . ?
C8 O3 Al2 133.0(6) . . ?
C15 N1 C18 106.0(7) . . ?
C15 N1 Al1 127.4(6) . . ?
C18 N1 Al1 126.5(6) . . ?
C20 N2 C23 105.1(7) . . ?
C20 N2 Al1 126.8(6) . . ?
C23 N2 Al1 128.1(6) . . ?
C28 N3 C25 106.2(7) . . ?
C28 N3 Al1 126.5(6) . . ?
C25 N3 Al1 127.3(6) . . ?
C33 N4 C30 105.5(7) . . ?
C33 N4 Al1 128.5(6) . . ?
C30 N4 Al1 125.6(6) . . ?
C94 N5 C91 103.9(7) . . ?
C94 N5 Al2 127.5(6) . . ?
C91 N5 Al2 128.6(6) . . ?
C96 N6 C99 106.3(7) . . ?
C96 N6 Al2 127.7(6) . . ?
C99 N6 Al2 126.0(6) . . ?
C104 N7 C101 105.3(7) . . ?
C104 N7 Al2 127.7(6) . . ?
C101 N7 Al2 126.9(6) . . ?
C109 N8 C106 107.3(7) . . ?
C109 N8 Al2 125.6(6) . . ?
C106 N8 Al2 126.6(6) . . ?
O1 C1 O2 129.6(12) . . ?
O1 C1 C2 114.3(10) . . ?
O2 C1 C2 116.0(11) . . ?
C3 C2 C7 123.8(13) . . ?
C3 C2 C1 115.4(10) . . ?
C7 C2 C1 120.2(12) . . ?
C2 C3 C4 113.3(10) . . ?
C2 C3 H3 123.4 . . ?
C4 C3 H3 123.4 . . ?
N9 C4 C3 127.8(11) . . ?
N9 C4 H4 116.1 . . ?
C3 C4 H4 116.1 . . ?
C4 N9 C6 111.8(9) . . ?
C4 N9 Al2 125.2(7) . . ?
C6 N9 Al2 120.0(7) . . ?
C7 C6 N9 125.1(14) . . ?
C7 C6 H6 117.5 . . ?
N9 C6 H6 117.5 . . ?
C2 C7 C6 117.9(14) . . ?
C2 C7 H7 121 . . ?
C6 C7 H7 121 . . ?
O4 C8 O3 130.3(10) . . ?
O4 C8 C9 116.5(9) . . ?
O3 C8 C9 113.0(9) . . ?
C14 C9 C10 122.2(10) . . ?
C14 C9 C8 121.8(10) . . ?
C10 C9 C8 116.0(9) . . ?
C9 C10 C11 113.8(9) . . ?
C9 C10 H10 123.1 . . ?
C11 C10 H10 123.1 . . ?
N10 C11 C10 124.8(9) . . ?
N10 C11 H11 117.6 . . ?
C10 C11 H11 117.6 . . ?
C11 N10 C13 113.9(8) . . ?
C11 N10 Al1 123.6(6) . 4_576 ?
C13 N10 Al1 122.3(6) . 4_576 ?
C14 C13 N10 125.7(11) . . ?
C14 C13 H13 117.2 . . ?
N10 C13 H13 117.2 . . ?
C9 C14 C13 119.3(12) . . ?
C9 C14 H14 120.3 . . ?
C13 C14 H14 120.3 . . ?
C34 C15 N1 126.6(8) . . ?
C34 C15 C16 123.6(8) . . ?
N1 C15 C16 109.8(7) . . ?
C17 C16 C15 107.8(9) . . ?
C17 C16 H16 126.1 . . ?
C15 C16 H16 126.1 . . ?
C16 C17 C18 106.8(9) . . ?
C16 C17 H17 126.6 . . ?
C18 C17 H17 126.6 . . ?
N1 C18 C19 126.2(8) . . ?
N1 C18 C17 109.5(8) . . ?
C19 C18 C17 124.3(8) . . ?
C20 C19 C18 123.3(8) . . ?
C20 C19 C35 118.3(8) . . ?
C18 C19 C35 118.3(8) . . ?
N2 C20 C19 126.1(8) . . ?
N2 C20 C21 109.7(8) . . ?
C19 C20 C21 123.8(8) . . ?
C22 C21 C20 107.5(8) . . ?
C22 C21 H21 126.2 . . ?
C20 C21 H21 126.2 . . ?
C21 C22 C23 108.1(8) . . ?
C21 C22 H22 125.9 . . ?
C23 C22 H22 125.9 . . ?
C24 C23 C22 126.2(8) . . ?
C24 C23 N2 124.4(8) . . ?
C22 C23 N2 109.4(8) . . ?
C23 C24 C25 124.3(8) . . ?
C23 C24 C49 118.2(8) . . ?
C25 C24 C49 117.6(8) . . ?
N3 C25 C24 126.1(8) . . ?
N3 C25 C26 109.0(8) . . ?
C24 C25 C26 124.8(8) . . ?
C27 C26 C25 106.5(8) . . ?
C27 C26 H26 126.7 . . ?
C25 C26 H26 126.7 . . ?
C26 C27 C28 108.1(9) . . ?
C26 C27 H27 126 . . ?
C28 C27 H27 126 . . ?
N3 C28 C29 126.5(8) . . ?
N3 C28 C27 110.2(8) . . ?
C29 C28 C27 123.3(9) . . ?
C30 C29 C28 123.0(8) . . ?
C30 C29 C63 118.3(8) . . ?
C28 C29 C63 118.7(8) . . ?
N4 C30 C29 126.7(8) . . ?
N4 C30 C31 109.9(8) . . ?
C29 C30 C31 123.4(8) . . ?
C32 C31 C30 106.8(8) . . ?
C32 C31 H31 126.6 . . ?
C30 C31 H31 126.6 . . ?
C31 C32 C33 105.8(8) . . ?
C31 C32 H32 127.1 . . ?
C33 C32 H32 127.1 . . ?
N4 C33 C32 112.0(8) . . ?
N4 C33 C34 124.9(8) . . ?
C32 C33 C34 123.1(8) . . ?
C15 C34 C33 123.4(8) . . ?
C15 C34 C77 118.0(8) . . ?
C33 C34 C77 118.5(8) . . ?
C36 C35 C40 118.6(8) . . ?
C36 C35 C19 120.2(8) . . ?
C40 C35 C19 121.0(8) . . ?
C37 C36 C35 122.2(9) . . ?
C37 C36 H36 118.9 . . ?
C35 C36 H36 118.9 . . ?
C36 C37 C38 117.5(8) . . ?
C36 C37 C41 122.5(9) . . ?
C38 C37 C41 120.0(8) . . ?
C39 C38 C37 121.8(9) . . ?
C39 C38 H38 119.1 . . ?
C37 C38 H38 119.1 . . ?
C38 C39 C40 119.2(9) . . ?
C38 C39 C45 122.7(9) . . ?
C40 C39 C45 118.1(9) . . ?
C39 C40 C35 120.7(9) . . ?
C39 C40 H40 119.7 . . ?
C35 C40 H40 119.7 . . ?
C42 C41 C43 112.46(11) . . ?
C42 C41 C44 112.44(11) . . ?
C43 C41 C44 112.43(11) . . ?
C42 C41 C37 105.4(12) . . ?
C43 C41 C37 106.6(11) . . ?
C44 C41 C37 106.9(10) . . ?
C41 C42 H42A 109.5 . . ?
C41 C42 H42B 109.5 . . ?
H42A C42 H42B 109.5 . . ?
C41 C42 H42C 109.5 . . ?
H42A C42 H42C 109.5 . . ?
H42B C42 H42C 109.5 . . ?
C41 C43 H43A 109.5 . . ?
C41 C43 H43B 109.5 . . ?
H43A C43 H43B 109.5 . . ?
C41 C43 H43C 109.5 . . ?
H43A C43 H43C 109.5 . . ?
H43B C43 H43C 109.5 . . ?
C41 C44 H44A 109.5 . . ?
C41 C44 H44B 109.5 . . ?
H44A C44 H44B 109.5 . . ?
C41 C44 H44C 109.5 . . ?
H44A C44 H44C 109.5 . . ?
H44B C44 H44C 109.5 . . ?
C48 C45 C46 113.6(10) . . ?
C48 C45 C47 107.5(9) . . ?
C46 C45 C47 105.3(10) . . ?
C48 C45 C39 109.3(8) . . ?
C46 C45 C39 108.6(8) . . ?
C47 C45 C39 112.5(9) . . ?
C45 C46 H46A 109.5 . . ?
C45 C46 H46B 109.5 . . ?
H46A C46 H46B 109.5 . . ?
C45 C46 H46C 109.5 . . ?
H46A C46 H46C 109.5 . . ?
H46B C46 H46C 109.5 . . ?
C45 C47 H47A 109.5 . . ?
C45 C47 H47B 109.5 . . ?
H47A C47 H47B 109.5 . . ?
C45 C47 H47C 109.5 . . ?
H47A C47 H47C 109.5 . . ?
H47B C47 H47C 109.5 . . ?
C45 C48 H48A 109.5 . . ?
C45 C48 H48B 109.5 . . ?
H48A C48 H48B 109.5 . . ?
C45 C48 H48C 109.5 . . ?
H48A C48 H48C 109.5 . . ?
H48B C48 H48C 109.5 . . ?
C54 C49 C50 120.2(9) . . ?
C54 C49 C24 122.2(9) . . ?
C50 C49 C24 117.5(8) . . ?
C51 C50 C49 119.7(9) . . ?
C51 C50 H50 120.1 . . ?
C49 C50 H50 120.1 . . ?
C52 C51 C50 118.0(9) . . ?
C52 C51 C55 121.0(9) . . ?
C50 C51 C55 120.9(9) . . ?
C51 C52 C53 124.3(9) . . ?
C51 C52 H52 117.9 . . ?
C53 C52 H52 117.9 . . ?
C52 C53 C54 116.2(10) . . ?
C52 C53 C59 122.5(10) . . ?
C54 C53 C59 121.2(11) . . ?
C49 C54 C53 121.4(10) . . ?
C49 C54 H54 119.3 . . ?
C53 C54 H54 119.3 . . ?
C58 C55 C57 110.5(8) . . ?
C58 C55 C56 106.5(9) . . ?
C57 C55 C56 109.5(9) . . ?
C58 C55 C51 111.2(9) . . ?
C57 C55 C51 108.6(8) . . ?
C56 C55 C51 110.4(8) . . ?
C55 C56 H56A 109.5 . . ?
C55 C56 H56B 109.5 . . ?
H56A C56 H56B 109.5 . . ?
C55 C56 H56C 109.5 . . ?
H56A C56 H56C 109.5 . . ?
H56B C56 H56C 109.5 . . ?
C55 C57 H57A 109.5 . . ?
C55 C57 H57B 109.5 . . ?
H57A C57 H57B 109.5 . . ?
C55 C57 H57C 109.5 . . ?
H57A C57 H57C 109.5 . . ?
H57B C57 H57C 109.5 . . ?
C55 C58 H58A 109.5 . . ?
C55 C58 H58B 109.5 . . ?
H58A C58 H58B 109.5 . . ?
C55 C58 H58C 109.5 . . ?
H58A C58 H58C 109.5 . . ?
H58B C58 H58C 109.5 . . ?
C62 C59 C53 114.6(11) . . ?
C62 C59 C60 115.5(13) . . ?
C53 C59 C60 105.8(11) . . ?
C62 C59 C61 104.8(12) . . ?
C53 C59 C61 109.3(11) . . ?
C60 C59 C61 106.5(11) . . ?
C59 C60 H60A 109.5 . . ?
C59 C60 H60B 109.5 . . ?
H60A C60 H60B 109.5 . . ?
C59 C60 H60C 109.5 . . ?
H60A C60 H60C 109.5 . . ?
H60B C60 H60C 109.5 . . ?
C59 C61 H61A 109.5 . . ?
C59 C61 H61B 109.5 . . ?
H61A C61 H61B 109.5 . . ?
C59 C61 H61C 109.5 . . ?
H61A C61 H61C 109.5 . . ?
H61B C61 H61C 109.5 . . ?
C59 C62 H62A 109.5 . . ?
C59 C62 H62B 109.5 . . ?
H62A C62 H62B 109.5 . . ?
C59 C62 H62C 109.5 . . ?
H62A C62 H62C 109.5 . . ?
H62B C62 H62C 109.5 . . ?
C68 C63 C64 120.8(9) . . ?
C68 C63 C29 120.3(8) . . ?
C64 C63 C29 119.0(9) . . ?
C63 C64 C65 121.4(10) . . ?
C63 C64 H64 119.3 . . ?
C65 C64 H64 119.3 . . ?
C64 C65 C66 115.6(9) . . ?
C64 C65 C69 123.8(10) . . ?
C66 C65 C69 120.6(9) . . ?
C67 C66 C65 123.4(9) . . ?
C67 C66 H66 118.3 . . ?
C65 C66 H66 118.3 . . ?
C66 C67 C68 118.0(9) . . ?
C66 C67 C73 124.2(9) . . ?
C68 C67 C73 117.8(9) . . ?
C63 C68 C67 120.9(9) . . ?
C63 C68 H68 119.6 . . ?
C67 C68 H68 119.6 . . ?
C71 C69 C65 111.5(12) . . ?
C71 C69 C70 107.6(12) . . ?
C65 C69 C70 112.8(10) . . ?
C71 C69 C72 109.3(12) . . ?
C65 C69 C72 108.3(10) . . ?
C70 C69 C72 107.1(13) . . ?
C69 C70 H70A 109.5 . . ?
C69 C70 H70B 109.5 . . ?
H70A C70 H70B 109.5 . . ?
C69 C70 H70C 109.5 . . ?
H70A C70 H70C 109.5 . . ?
H70B C70 H70C 109.5 . . ?
C69 C71 H71A 109.5 . . ?
C69 C71 H71B 109.5 . . ?
H71A C71 H71B 109.5 . . ?
C69 C71 H71C 109.5 . . ?
H71A C71 H71C 109.5 . . ?
H71B C71 H71C 109.5 . . ?
C69 C72 H72A 109.5 . . ?
C69 C72 H72B 109.5 . . ?
H72A C72 H72B 109.5 . . ?
C69 C72 H72C 109.5 . . ?
H72A C72 H72C 109.5 . . ?
H72B C72 H72C 109.5 . . ?
C67 C73 C75 111.3(10) . . ?
C67 C73 C76 109.3(10) . . ?
C75 C73 C76 109.5(12) . . ?
C67 C73 C74 110.8(10) . . ?
C75 C73 C74 108.1(10) . . ?
C76 C73 C74 107.7(9) . . ?
C73 C74 H74A 109.5 . . ?
C73 C74 H74B 109.5 . . ?
H74A C74 H74B 109.5 . . ?
C73 C74 H74C 109.5 . . ?
H74A C74 H74C 109.5 . . ?
H74B C74 H74C 109.5 . . ?
C73 C75 H75A 109.5 . . ?
C73 C75 H75B 109.5 . . ?
H75A C75 H75B 109.5 . . ?
C73 C75 H75C 109.5 . . ?
H75A C75 H75C 109.5 . . ?
H75B C75 H75C 109.5 . . ?
C73 C76 H76A 109.5 . . ?
C73 C76 H76B 109.5 . . ?
H76A C76 H76B 109.5 . . ?
C73 C76 H76C 109.5 . . ?
H76A C76 H76C 109.5 . . ?
H76B C76 H76C 109.5 . . ?
C78 C77 C82 121.0(9) . . ?
C78 C77 C34 118.8(8) . . ?
C82 C77 C34 120.0(8) . . ?
C77 C78 C79 120.0(9) . . ?
C77 C78 H78 120 . . ?
C79 C78 H78 120 . . ?
C80 C79 C78 116.5(10) . . ?
C80 C79 C83 124.3(9) . . ?
C78 C79 C83 119.2(10) . . ?
C81 C80 C79 124.5(9) . . ?
C81 C80 H80 117.7 . . ?
C79 C80 H80 117.7 . . ?
C80 C81 C82 116.3(9) . . ?
C80 C81 C87 118.8(9) . . ?
C82 C81 C87 124.9(10) . . ?
C77 C82 C81 121.6(9) . . ?
C77 C82 H82 119.2 . . ?
C81 C82 H82 119.2 . . ?
C85 C83 C86 105.9(14) . . ?
C85 C83 C79 108.1(12) . . ?
C86 C83 C79 111.8(10) . . ?
C85 C83 C84 114.2(16) . . ?
C86 C83 C84 107.6(12) . . ?
C79 C83 C84 109.3(10) . . ?
C83 C84 H84A 109.5 . . ?
C83 C84 H84B 109.5 . . ?
H84A C84 H84B 109.5 . . ?
C83 C84 H84C 109.5 . . ?
H84A C84 H84C 109.5 . . ?
H84B C84 H84C 109.5 . . ?
C83 C85 H85A 109.5 . . ?
C83 C85 H85B 109.5 . . ?
H85A C85 H85B 109.5 . . ?
C83 C85 H85C 109.5 . . ?
H85A C85 H85C 109.5 . . ?
H85B C85 H85C 109.5 . . ?
C83 C86 H86A 109.5 . . ?
C83 C86 H86B 109.5 . . ?
H86A C86 H86B 109.5 . . ?
C83 C86 H86C 109.5 . . ?
H86A C86 H86C 109.5 . . ?
H86B C86 H86C 109.5 . . ?
C81 C87 C89 110.4(9) . . ?
C81 C87 C90 109.7(9) . . ?
C89 C87 C90 109.3(9) . . ?
C81 C87 C88 111.8(9) . . ?
C89 C87 C88 106.8(10) . . ?
C90 C87 C88 108.7(11) . . ?
C87 C88 H88A 109.5 . . ?
C87 C88 H88B 109.5 . . ?
H88A C88 H88B 109.5 . . ?
C87 C88 H88C 109.5 . . ?
H88A C88 H88C 109.5 . . ?
H88B C88 H88C 109.5 . . ?
C87 C89 H89A 109.5 . . ?
C87 C89 H89B 109.5 . . ?
H89A C89 H89B 109.5 . . ?
C87 C89 H89C 109.5 . . ?
H89A C89 H89C 109.5 . . ?
H89B C89 H89C 109.5 . . ?
C87 C90 H90A 109.5 . . ?
C87 C90 H90B 109.5 . . ?
H90A C90 H90B 109.5 . . ?
C87 C90 H90C 109.5 . . ?
H90A C90 H90C 109.5 . . ?
H90B C90 H90C 109.5 . . ?
N5 C91 C95 123.9(8) . . ?
N5 C91 C92 110.8(7) . . ?
C95 C91 C92 125.2(8) . . ?
C93 C92 C91 108.4(8) . . ?
C93 C92 H92 125.8 . . ?
C91 C92 H92 125.8 . . ?
C92 C93 C94 105.8(8) . . ?
C92 C93 H93 127.1 . . ?
C94 C93 H93 127.1 . . ?
N5 C94 C110 124.1(8) . . ?
N5 C94 C93 111.1(8) . . ?
C110 C94 C93 124.7(8) . . ?
C96 C95 C91 125.4(8) . . ?
C96 C95 C111 116.5(8) . . ?
C91 C95 C111 118.1(8) . . ?
N6 C96 C95 124.9(8) . . ?
N6 C96 C97 109.0(8) . . ?
C95 C96 C97 126.1(9) . . ?
C98 C97 C96 108.0(9) . . ?
C98 C97 H97 126 . . ?
C96 C97 H97 126 . . ?
C97 C98 C99 107.4(8) . . ?
C97 C98 H98 126.3 . . ?
C99 C98 H98 126.3 . . ?
N6 C99 C100 126.2(9) . . ?
N6 C99 C98 109.3(8) . . ?
C100 C99 C98 124.0(9) . . ?
C101 C100 C99 125.2(9) . . ?
C101 C100 C125 118.7(8) . . ?
C99 C100 C125 116.0(8) . . ?
C100 C101 N7 124.8(8) . . ?
C100 C101 C102 125.4(9) . . ?
N7 C101 C102 109.8(8) . . ?
C103 C102 C101 107.6(8) . . ?
C103 C102 H102 126.2 . . ?
C101 C102 H102 126.2 . . ?
C102 C103 C104 106.8(8) . . ?
C102 C103 H103 126.6 . . ?
C104 C103 H103 126.6 . . ?
N7 C104 C105 124.9(8) . . ?
N7 C104 C103 110.5(8) . . ?
C105 C104 C103 124.6(8) . . ?
C106 C105 C104 124.5(8) . . ?
C106 C105 C139 117.6(8) . . ?
C104 C105 C139 117.9(8) . . ?
N8 C106 C105 125.9(8) . . ?
N8 C106 C107 108.3(7) . . ?
C105 C106 C107 125.8(8) . . ?
C108 C107 C106 109.2(8) . . ?
C108 C107 H107 125.4 . . ?
C106 C107 H107 125.4 . . ?
C107 C108 C109 106.7(8) . . ?
C107 C108 H108 126.7 . . ?
C109 C108 H108 126.7 . . ?
N8 C109 C110 126.5(8) . . ?
N8 C109 C108 108.6(7) . . ?
C110 C109 C108 124.8(8) . . ?
C109 C110 C94 124.6(8) . . ?
C109 C110 C153 119.2(8) . . ?
C94 C110 C153 116.2(8) . . ?
C116 C111 C112 120.1(8) . . ?
C116 C111 C95 118.8(8) . . ?
C112 C111 C95 121.0(8) . . ?
C111 C112 C113 120.8(9) . . ?
C111 C112 H112 119.6 . . ?
C113 C112 H112 119.6 . . ?
C114 C113 C112 117.6(9) . . ?
C114 C113 C117 122.6(9) . . ?
C112 C113 C117 119.8(9) . . ?
C115 C114 C113 123.1(9) . . ?
C115 C114 H114 118.4 . . ?
C113 C114 H114 118.4 . . ?
C114 C115 C116 118.2(9) . . ?
C114 C115 C121 121.7(9) . . ?
C116 C115 C121 120.0(9) . . ?
C111 C116 C115 120.2(8) . . ?
C111 C116 H116 119.9 . . ?
C115 C116 H116 119.9 . . ?
C120 C117 C119 111.4(15) . . ?
C120 C117 C113 110.8(9) . . ?
C119 C117 C113 107.6(10) . . ?
C120 C117 C118 111.3(15) . . ?
C119 C117 C118 104.5(11) . . ?
C113 C117 C118 110.9(9) . . ?
C117 C118 H11A 109.5 . . ?
C117 C118 H11B 109.5 . . ?
H11A C118 H11B 109.5 . . ?
C117 C118 H11C 109.5 . . ?
H11A C118 H11C 109.5 . . ?
H11B C118 H11C 109.5 . . ?
C117 C119 H11D 109.5 . . ?
C117 C119 H11E 109.5 . . ?
H11D C119 H11E 109.5 . . ?
C117 C119 H11F 109.5 . . ?
H11D C119 H11F 109.5 . . ?
H11E C119 H11F 109.5 . . ?
C117 C120 H12A 109.5 . . ?
C117 C120 H12B 109.5 . . ?
H12A C120 H12B 109.5 . . ?
C117 C120 H12C 109.5 . . ?
H12A C120 H12C 109.5 . . ?
H12B C120 H12C 109.5 . . ?
C124 C121 C122 110.6(15) . . ?
C124 C121 C115 112.6(14) . . ?
C122 C121 C115 115.9(10) . . ?
C124 C121 C123 110.3(14) . . ?
C122 C121 C123 99.8(13) . . ?
C115 C121 C123 106.7(11) . . ?
C121 C122 H12D 109.5 . . ?
C121 C122 H12E 109.5 . . ?
H12D C122 H12E 109.5 . . ?
C121 C122 H12F 109.5 . . ?
H12D C122 H12F 109.5 . . ?
H12E C122 H12F 109.5 . . ?
C121 C123 H12G 109.5 . . ?
C121 C123 H12H 109.5 . . ?
H12G C123 H12H 109.5 . . ?
C121 C123 H12I 109.5 . . ?
H12G C123 H12I 109.5 . . ?
H12H C123 H12I 109.5 . . ?
C121 C124 H12J 109.5 . . ?
C121 C124 H12K 109.5 . . ?
H12J C124 H12K 109.5 . . ?
C121 C124 H12L 109.5 . . ?
H12J C124 H12L 109.5 . . ?
H12K C124 H12L 109.5 . . ?
C126 C125 C130 120.8(12) . . ?
C126 C125 C100 123.5(13) . . ?
C130 C125 C100 115.5(11) . . ?
C125 C126 C127 122.9(17) . . ?
C125 C126 H126 118.5 . . ?
C127 C126 H126 118.5 . . ?
C128 C127 C126 115.1(16) . . ?
C128 C127 C131 121.7(16) . . ?
C126 C127 C131 123(2) . . ?
C127 C128 C129 125.9(14) . . ?
C127 C128 H128 117 . . ?
C129 C128 H128 117 . . ?
C128 C129 C130 115.2(15) . . ?
C128 C129 C135 126.9(14) . . ?
C130 C129 C135 117.9(15) . . ?
C129 C130 C125 119.9(15) . . ?
C129 C130 H130 120 . . ?
C125 C130 H130 120 . . ?
C132 C131 C127 113.5(15) . . ?
C132 C131 C134 109.4(19) . . ?
C127 C131 C134 108.7(16) . . ?
C132 C131 C133 107.3(18) . . ?
C127 C131 C133 107.6(17) . . ?
C134 C131 C133 110.4(14) . . ?
C131 C132 H13A 109.5 . . ?
C131 C132 H13B 109.5 . . ?
H13A C132 H13B 109.5 . . ?
C131 C132 H13C 109.5 . . ?
H13A C132 H13C 109.5 . . ?
H13B C132 H13C 109.5 . . ?
C131 C133 H13D 109.5 . . ?
C131 C133 H13E 109.5 . . ?
H13D C133 H13E 109.5 . . ?
C131 C133 H13F 109.5 . . ?
H13D C133 H13F 109.5 . . ?
H13E C133 H13F 109.5 . . ?
C131 C134 H13G 109.5 . . ?
C131 C134 H13H 109.5 . . ?
H13G C134 H13H 109.5 . . ?
C131 C134 H13I 109.5 . . ?
H13G C134 H13I 109.5 . . ?
H13H C134 H13I 109.5 . . ?
C136 C135 C138 111.3(17) . . ?
C136 C135 C129 113.0(12) . . ?
C138 C135 C129 107.9(11) . . ?
C136 C135 C137 106.6(11) . . ?
C138 C135 C137 111.9(15) . . ?
C129 C135 C137 106.1(15) . . ?
C135 C136 H13J 109.5 . . ?
C135 C136 H13K 109.5 . . ?
H13J C136 H13K 109.5 . . ?
C135 C136 H13L 109.5 . . ?
H13J C136 H13L 109.5 . . ?
H13K C136 H13L 109.5 . . ?
C135 C137 H13M 109.5 . . ?
C135 C137 H13N 109.5 . . ?
H13M C137 H13N 109.5 . . ?
C135 C137 H13O 109.5 . . ?
H13M C137 H13O 109.5 . . ?
H13N C137 H13O 109.5 . . ?
C135 C138 H13P 109.5 . . ?
C135 C138 H13Q 109.5 . . ?
H13P C138 H13Q 109.5 . . ?
C135 C138 H13R 109.5 . . ?
H13P C138 H13R 109.5 . . ?
H13Q C138 H13R 109.5 . . ?
C140 C139 C144 119.4(8) . . ?
C140 C139 C105 121.1(8) . . ?
C144 C139 C105 119.4(8) . . ?
C139 C140 C141 120.4(8) . . ?
C139 C140 H140 119.8 . . ?
C141 C140 H140 119.8 . . ?
C142 C141 C140 117.8(8) . . ?
C142 C141 C145 122.4(8) . . ?
C140 C141 C145 119.8(8) . . ?
C141 C142 C143 123.2(8) . . ?
C141 C142 H142 118.4 . . ?
C143 C142 H142 118.4 . . ?
C144 C143 C142 117.6(8) . . ?
C144 C143 C149 122.8(8) . . ?
C142 C143 C149 119.6(8) . . ?
C143 C144 C139 121.6(8) . . ?
C143 C144 H144 119.2 . . ?
C139 C144 H144 119.2 . . ?
C146 C145 C148 111.1(9) . . ?
C146 C145 C141 108.8(9) . . ?
C148 C145 C141 112.3(8) . . ?
C146 C145 C147 110.0(9) . . ?
C148 C145 C147 106.3(9) . . ?
C141 C145 C147 108.2(8) . . ?
C145 C146 H14A 109.5 . . ?
C145 C146 H14B 109.5 . . ?
H14A C146 H14B 109.5 . . ?
C145 C146 H14C 109.5 . . ?
H14A C146 H14C 109.5 . . ?
H14B C146 H14C 109.5 . . ?
C145 C147 H14D 109.5 . . ?
C145 C147 H14E 109.5 . . ?
H14D C147 H14E 109.5 . . ?
C145 C147 H14F 109.5 . . ?
H14D C147 H14F 109.5 . . ?
H14E C147 H14F 109.5 . . ?
C145 C148 H14G 109.5 . . ?
C145 C148 H14H 109.5 . . ?
H14G C148 H14H 109.5 . . ?
C145 C148 H14I 109.5 . . ?
H14G C148 H14I 109.5 . . ?
H14H C148 H14I 109.5 . . ?
C151 C149 C152 110.2(8) . . ?
C151 C149 C143 111.2(8) . . ?
C152 C149 C143 109.6(8) . . ?
C151 C149 C150 107.5(8) . . ?
C152 C149 C150 107.3(8) . . ?
C143 C149 C150 110.9(7) . . ?
C149 C150 H15A 109.5 . . ?
C149 C150 H15B 109.5 . . ?
H15A C150 H15B 109.5 . . ?
C149 C150 H15C 109.5 . . ?
H15A C150 H15C 109.5 . . ?
H15B C150 H15C 109.5 . . ?
C149 C151 H15D 109.5 . . ?
C149 C151 H15E 109.5 . . ?
H15D C151 H15E 109.5 . . ?
C149 C151 H15F 109.5 . . ?
H15D C151 H15F 109.5 . . ?
H15E C151 H15F 109.5 . . ?
C149 C152 H15G 109.5 . . ?
C149 C152 H15H 109.5 . . ?
H15G C152 H15H 109.5 . . ?
C149 C152 H15I 109.5 . . ?
H15G C152 H15I 109.5 . . ?
H15H C152 H15I 109.5 . . ?
C158 C153 C154 119.2(8) . . ?
C158 C153 C110 120.7(8) . . ?
C154 C153 C110 120.0(8) . . ?
C155 C154 C153 119.9(8) . . ?
C155 C154 H154 120 . . ?
C153 C154 H154 120 . . ?
C156 C155 C154 118.8(9) . . ?
C156 C155 C159 122.4(9) . . ?
C154 C155 C159 118.8(9) . . ?
C155 C156 C157 123.2(8) . . ?
C155 C156 H156 118.4 . . ?
C157 C156 H156 118.4 . . ?
C158 C157 C156 116.2(8) . . ?
C158 C157 C163 120.6(9) . . ?
C156 C157 C163 123.1(8) . . ?
C157 C158 C153 122.7(9) . . ?
C157 C158 H158 118.7 . . ?
C153 C158 H158 118.7 . . ?
C161 C159 C160 109.3(12) . . ?
C161 C159 C162 108.5(12) . . ?
C160 C159 C162 108.0(11) . . ?
C161 C159 C155 112.3(9) . . ?
C160 C159 C155 111.3(9) . . ?
C162 C159 C155 107.2(9) . . ?
C159 C160 H16A 109.5 . . ?
C159 C160 H16B 109.5 . . ?
H16A C160 H16B 109.5 . . ?
C159 C160 H16C 109.5 . . ?
H16A C160 H16C 109.5 . . ?
H16B C160 H16C 109.5 . . ?
C159 C161 H16D 109.5 . . ?
C159 C161 H16E 109.5 . . ?
H16D C161 H16E 109.5 . . ?
C159 C161 H16F 109.5 . . ?
H16D C161 H16F 109.5 . . ?
H16E C161 H16F 109.5 . . ?
C159 C162 H16G 109.5 . . ?
C159 C162 H16H 109.5 . . ?
H16G C162 H16H 109.5 . . ?
C159 C162 H16I 109.5 . . ?
H16G C162 H16I 109.5 . . ?
H16H C162 H16I 109.5 . . ?
C166 C163 C157 109.7(8) . . ?
C166 C163 C164 111.6(10) . . ?
C157 C163 C164 107.4(8) . . ?
C166 C163 C165 108.2(9) . . ?
C157 C163 C165 112.9(8) . . ?
C164 C163 C165 107.0(8) . . ?
C163 C164 H16J 109.5 . . ?
C163 C164 H16K 109.5 . . ?
H16J C164 H16K 109.5 . . ?
C163 C164 H16L 109.5 . . ?
H16J C164 H16L 109.5 . . ?
H16K C164 H16L 109.5 . . ?
C163 C165 H16M 109.5 . . ?
C163 C165 H16N 109.5 . . ?
H16M C165 H16N 109.5 . . ?
C163 C165 H16O 109.5 . . ?
H16M C165 H16O 109.5 . . ?
H16N C165 H16O 109.5 . . ?
C163 C166 H16P 109.5 . . ?
C163 C166 H16Q 109.5 . . ?
H16P C166 H16Q 109.5 . . ?
C163 C166 H16R 109.5 . . ?
H16P C166 H16R 109.5 . . ?
H16Q C166 H16R 109.5 . . ?
Cl3 C167 Cl2 113.2(12) . . ?
Cl3 C167 Cl1 107.0(11) . . ?
Cl2 C167 Cl1 110.4(9) . . ?
Cl3 C167 H167 108.7 . . ?
Cl2 C167 H167 108.7 . . ?
Cl1 C167 H167 108.7 . . ?
Cl4 C168 Cl5 112.1(10) . . ?
Cl4 C168 H16S 109.2 . . ?
Cl5 C168 H16S 109.2 . . ?
Cl4 C168 H16T 109.2 . . ?
Cl5 C168 H16T 109.2 . . ?
H16S C168 H16T 107.9 . . ?
Cl6 C169 Cl8 111.9(13) . . ?
Cl6 C169 Cl7 115.5(11) . . ?
Cl8 C169 Cl7 108.7(11) . . ?
Cl6 C169 H169 106.8 . . ?
Cl8 C169 H169 106.8 . . ?
Cl7 C169 H169 106.8 . . ?
Cl9 C170 Cl10 112.51(9) . . ?
Cl9 C170 Cl11 112.50(9) . . ?
Cl10 C170 Cl11 112.50(9) . . ?
Cl9 C170 H170 106.2 . . ?
Cl10 C170 H170 106.2 . . ?
Cl11 C170 H170 106.2 . . ?
Cl12 C171 Cl13 116.2(13) . . ?
Cl12 C171 Cl14 115.0(14) . . ?
Cl13 C171 Cl14 108.8(13) . . ?
Cl12 C171 H171 105.2 . . ?
Cl13 C171 H171 105.2 . . ?
Cl14 C171 H171 105.2 . . ?
Cl15 C172 Cl16 112.7(11) . . ?
Cl15 C172 H17A 109.1 . . ?
Cl16 C172 H17A 109.1 . . ?
Cl15 C172 H17B 109.1 . . ?
Cl16 C172 H17B 109.1 . . ?
H17A C172 H17B 107.8 . . ?

loop_
_geom_bond_atom_site_label_1
_geom_bond_atom_site_label_2
_geom_bond_distance
_geom_bond_site_symmetry_2
_geom_bond_publ_flag
Al1 O1 1.894(6) . ?
Al1 N2 1.995(7) . ?
Al1 N3 1.999(8) . ?
Al1 N1 2.004(7) . ?
Al1 N4 2.007(7) . ?
Al1 N10 2.061(7) 4_575 ?
Al2 O3 1.895(6) . ?
Al2 N5 1.987(7) . ?
Al2 N7 1.996(7) . ?
Al2 N6 2.003(7) . ?
Al2 N8 2.015(7) . ?
Al2 N9 2.084(7) . ?
O1 C1 1.204(13) . ?
O2 C1 1.249(14) . ?
O3 C8 1.257(11) . ?
O4 C8 1.191(12) . ?
N1 C15 1.369(11) . ?
N1 C18 1.385(11) . ?
N2 C20 1.388(11) . ?
N2 C23 1.402(11) . ?
N3 C28 1.358(11) . ?
N3 C25 1.371(11) . ?
N4 C33 1.341(11) . ?
N4 C30 1.371(11) . ?
N5 C94 1.379(11) . ?
N5 C91 1.384(11) . ?
N6 C96 1.376(11) . ?
N6 C99 1.373(11) . ?
N7 C104 1.377(11) . ?
N7 C101 1.397(11) . ?
N8 C109 1.355(10) . ?
N8 C106 1.372(11) . ?
C1 C2 1.612(17) . ?
C2 C3 1.334(15) . ?
C2 C7 1.331(17) . ?
C3 C4 1.435(16) . ?
C3 H3 0.95 . ?
C4 N9 1.294(15) . ?
C4 H4 0.95 . ?
N9 C6 1.401(16) . ?
C6 C7 1.333(17) . ?
C6 H6 0.95 . ?
C7 H7 0.95 . ?
C8 C9 1.588(15) . ?
C9 C14 1.315(14) . ?
C9 C10 1.382(13) . ?
C10 C11 1.426(14) . ?
C10 H10 0.95 . ?
C11 N10 1.341(12) . ?
C11 H11 0.95 . ?
N10 C13 1.347(13) . ?
N10 Al1 2.061(7) 4_576 ?
C13 C14 1.325(14) . ?
C13 H13 0.95 . ?
C14 H14 0.95 . ?
C15 C34 1.359(12) . ?
C15 C16 1.441(13) . ?
C16 C17 1.338(13) . ?
C16 H16 0.95 . ?
C17 C18 1.450(13) . ?
C17 H17 0.95 . ?
C18 C19 1.399(12) . ?
C19 C20 1.391(12) . ?
C19 C35 1.474(12) . ?
C20 C21 1.418(12) . ?
C21 C22 1.350(13) . ?
C21 H21 0.95 . ?
C22 C23 1.405(13) . ?
C22 H22 0.95 . ?
C23 C24 1.377(13) . ?
C24 C25 1.403(13) . ?
C24 C49 1.504(13) . ?
C25 C26 1.453(13) . ?
C26 C27 1.327(13) . ?
C26 H26 0.95 . ?
C27 C28 1.420(13) . ?
C27 H27 0.95 . ?
C28 C29 1.409(12) . ?
C29 C30 1.402(12) . ?
C29 C63 1.488(13) . ?
C30 C31 1.429(12) . ?
C31 C32 1.358(13) . ?
C31 H31 0.95 . ?
C32 C33 1.421(12) . ?
C32 H32 0.95 . ?
C33 C34 1.429(13) . ?
C34 C77 1.518(13) . ?
C35 C36 1.400(12) . ?
C35 C40 1.405(13) . ?
C36 C37 1.392(13) . ?
C36 H36 0.95 . ?
C37 C38 1.414(13) . ?
C37 C41 1.540(13) . ?
C38 C39 1.388(13) . ?
C38 H38 0.95 . ?
C39 C40 1.397(13) . ?
C39 C45 1.561(14) . ?
C40 H40 0.95 . ?
C41 C42 1.5102(11) . ?
C41 C43 1.5104(11) . ?
C41 C44 1.5104(11) . ?
C42 H42A 0.98 . ?
C42 H42B 0.98 . ?
C42 H42C 0.98 . ?
C43 H43A 0.98 . ?
C43 H43B 0.98 . ?
C43 H43C 0.98 . ?
C44 H44A 0.98 . ?
C44 H44B 0.98 . ?
C44 H44C 0.98 . ?
C45 C48 1.498(13) . ?
C45 C46 1.503(15) . ?
C45 C47 1.510(15) . ?
C46 H46A 0.98 . ?
C46 H46B 0.98 . ?
C46 H46C 0.98 . ?
C47 H47A 0.98 . ?
C47 H47B 0.98 . ?
C47 H47C 0.98 . ?
C48 H48A 0.98 . ?
C48 H48B 0.98 . ?
C48 H48C 0.98 . ?
C49 C54 1.354(13) . ?
C49 C50 1.406(13) . ?
C50 C51 1.394(13) . ?
C50 H50 0.95 . ?
C51 C52 1.360(14) . ?
C51 C55 1.549(14) . ?
C52 C53 1.387(15) . ?
C52 H52 0.95 . ?
C53 C54 1.409(14) . ?
C53 C59 1.538(17) . ?
C54 H54 0.95 . ?
C55 C58 1.508(14) . ?
C55 C57 1.506(13) . ?
C55 C56 1.514(15) . ?
C56 H56A 0.98 . ?
C56 H56B 0.98 . ?
C56 H56C 0.98 . ?
C57 H57A 0.98 . ?
C57 H57B 0.98 . ?
C57 H57C 0.98 . ?
C58 H58A 0.98 . ?
C58 H58B 0.98 . ?
C58 H58C 0.98 . ?
C59 C62 1.441(19) . ?
C59 C60 1.551(18) . ?
C59 C61 1.571(18) . ?
C60 H60A 0.98 . ?
C60 H60B 0.98 . ?
C60 H60C 0.98 . ?
C61 H61A 0.98 . ?
C61 H61B 0.98 . ?
C61 H61C 0.98 . ?
C62 H62A 0.98 . ?
C62 H62B 0.98 . ?
C62 H62C 0.98 . ?
C63 C68 1.366(13) . ?
C63 C64 1.394(13) . ?
C64 C65 1.396(14) . ?
C64 H64 0.95 . ?
C65 C66 1.447(15) . ?
C65 C69 1.506(16) . ?
C66 C67 1.363(14) . ?
C66 H66 0.95 . ?
C67 C68 1.408(13) . ?
C67 C73 1.518(14) . ?
C68 H68 0.95 . ?
C69 C71 1.483(18) . ?
C69 C70 1.552(18) . ?
C69 C72 1.561(19) . ?
C70 H70A 0.98 . ?
C70 H70B 0.98 . ?
C70 H70C 0.98 . ?
C71 H71A 0.98 . ?
C71 H71B 0.98 . ?
C71 H71C 0.98 . ?
C72 H72A 0.98 . ?
C72 H72B 0.98 . ?
C72 H72C 0.98 . ?
C73 C75 1.530(16) . ?
C73 C76 1.539(17) . ?
C73 C74 1.551(15) . ?
C74 H74A 0.98 . ?
C74 H74B 0.98 . ?
C74 H74C 0.98 . ?
C75 H75A 0.98 . ?
C75 H75B 0.98 . ?
C75 H75C 0.98 . ?
C76 H76A 0.98 . ?
C76 H76B 0.98 . ?
C76 H76C 0.98 . ?
C77 C78 1.371(13) . ?
C77 C82 1.378(12) . ?
C78 C79 1.412(13) . ?
C78 H78 0.95 . ?
C79 C80 1.393(14) . ?
C79 C83 1.546(16) . ?
C80 C81 1.383(14) . ?
C80 H80 0.95 . ?
C81 C82 1.385(13) . ?
C81 C87 1.504(14) . ?
C82 H82 0.95 . ?
C83 C85 1.48(2) . ?
C83 C86 1.509(16) . ?
C83 C84 1.56(2) . ?
C84 H84A 0.98 . ?
C84 H84B 0.98 . ?
C84 H84C 0.98 . ?
C85 H85A 0.98 . ?
C85 H85B 0.98 . ?
C85 H85C 0.98 . ?
C86 H86A 0.98 . ?
C86 H86B 0.98 . ?
C86 H86C 0.98 . ?
C87 C89 1.536(14) . ?
C87 C90 1.529(16) . ?
C87 C88 1.536(17) . ?
C88 H88A 0.98 . ?
C88 H88B 0.98 . ?
C88 H88C 0.98 . ?
C89 H89A 0.98 . ?
C89 H89B 0.98 . ?
C89 H89C 0.98 . ?
C90 H90A 0.98 . ?
C90 H90B 0.98 . ?
C90 H90C 0.98 . ?
C91 C95 1.385(12) . ?
C91 C92 1.411(12) . ?
C92 C93 1.336(13) . ?
C92 H92 0.95 . ?
C93 C94 1.438(12) . ?
C93 H93 0.95 . ?
C94 C110 1.403(12) . ?
C95 C96 1.384(12) . ?
C95 C111 1.531(12) . ?
C96 C97 1.434(13) . ?
C97 C98 1.328(13) . ?
C97 H97 0.95 . ?
C98 C99 1.438(13) . ?
C98 H98 0.95 . ?
C99 C100 1.383(13) . ?
C100 C101 1.368(13) . ?
C100 C125 1.514(15) . ?
C101 C102 1.431(13) . ?
C102 C103 1.357(13) . ?
C102 H102 0.95 . ?
C103 C104 1.439(12) . ?
C103 H103 0.95 . ?
C104 C105 1.397(12) . ?
C105 C106 1.391(12) . ?
C105 C139 1.509(12) . ?
C106 C107 1.416(12) . ?
C107 C108 1.313(12) . ?
C107 H107 0.95 . ?
C108 C109 1.452(12) . ?
C108 H108 0.95 . ?
C109 C110 1.383(12) . ?
C110 C153 1.508(12) . ?
C111 C116 1.374(13) . ?
C111 C112 1.379(12) . ?
C112 C113 1.378(13) . ?
C112 H112 0.95 . ?
C113 C114 1.380(14) . ?
C113 C117 1.555(14) . ?
C114 C115 1.362(14) . ?
C114 H114 0.95 . ?
C115 C116 1.389(13) . ?
C115 C121 1.529(15) . ?
C116 H116 0.95 . ?
C117 C120 1.468(17) . ?
C117 C119 1.514(16) . ?
C117 C118 1.556(18) . ?
C118 H11A 0.98 . ?
C118 H11B 0.98 . ?
C118 H11C 0.98 . ?
C119 H11D 0.98 . ?
C119 H11E 0.98 . ?
C119 H11F 0.98 . ?
C120 H12A 0.98 . ?
C120 H12B 0.98 . ?
C120 H12C 0.98 . ?
C121 C124 1.38(2) . ?
C121 C122 1.478(17) . ?
C121 C123 1.56(2) . ?
C122 H12D 0.98 . ?
C122 H12E 0.98 . ?
C122 H12F 0.98 . ?
C123 H12G 0.98 . ?
C123 H12H 0.98 . ?
C123 H12I 0.98 . ?
C124 H12J 0.98 . ?
C124 H12K 0.98 . ?
C124 H12L 0.98 . ?
C125 C126 1.329(18) . ?
C125 C130 1.429(18) . ?
C126 C127 1.418(19) . ?
C126 H126 0.95 . ?
C127 C128 1.39(2) . ?
C127 C131 1.50(2) . ?
C128 C129 1.41(2) . ?
C128 H128 0.95 . ?
C129 C130 1.420(16) . ?
C129 C135 1.58(2) . ?
C130 H130 0.95 . ?
C131 C132 1.50(3) . ?
C131 C134 1.52(2) . ?
C131 C133 1.57(2) . ?
C132 H13A 0.98 . ?
C132 H13B 0.98 . ?
C132 H13C 0.98 . ?
C133 H13D 0.98 . ?
C133 H13E 0.98 . ?
C133 H13F 0.98 . ?
C134 H13G 0.98 . ?
C134 H13H 0.98 . ?
C134 H13I 0.98 . ?
C135 C136 1.461(19) . ?
C135 C138 1.55(2) . ?
C135 C137 1.58(2) . ?
C136 H13J 0.98 . ?
C136 H13K 0.98 . ?
C136 H13L 0.98 . ?
C137 H13M 0.98 . ?
C137 H13N 0.98 . ?
C137 H13O 0.98 . ?
C138 H13P 0.98 . ?
C138 H13Q 0.98 . ?
C138 H13R 0.98 . ?
C139 C140 1.391(12) . ?
C139 C144 1.399(12) . ?
C140 C141 1.398(12) . ?
C140 H140 0.95 . ?
C141 C142 1.375(12) . ?
C141 C145 1.539(13) . ?
C142 C143 1.402(12) . ?
C142 H142 0.95 . ?
C143 C144 1.360(12) . ?
C143 C149 1.535(13) . ?
C144 H144 0.95 . ?
C145 C146 1.502(15) . ?
C145 C148 1.528(14) . ?
C145 C147 1.578(14) . ?
C146 H14A 0.98 . ?
C146 H14B 0.98 . ?
C146 H14C 0.98 . ?
C147 H14D 0.98 . ?
C147 H14E 0.98 . ?
C147 H14F 0.98 . ?
C148 H14G 0.98 . ?
C148 H14H 0.98 . ?
C148 H14I 0.98 . ?
C149 C151 1.494(14) . ?
C149 C152 1.519(14) . ?
C149 C150 1.553(13) . ?
C150 H15A 0.98 . ?
C150 H15B 0.98 . ?
C150 H15C 0.98 . ?
C151 H15D 0.98 . ?
C151 H15E 0.98 . ?
C151 H15F 0.98 . ?
C152 H15G 0.98 . ?
C152 H15H 0.98 . ?
C152 H15I 0.98 . ?
C153 C158 1.392(12) . ?
C153 C154 1.409(12) . ?
C154 C155 1.380(12) . ?
C154 H154 0.95 . ?
C155 C156 1.380(13) . ?
C155 C159 1.545(14) . ?
C156 C157 1.414(13) . ?
C156 H156 0.95 . ?
C157 C158 1.370(12) . ?
C157 C163 1.527(13) . ?
C158 H158 0.95 . ?
C159 C161 1.468(16) . ?
C159 C160 1.528(15) . ?
C159 C162 1.531(16) . ?
C160 H16A 0.98 . ?
C160 H16B 0.98 . ?
C160 H16C 0.98 . ?
C161 H16D 0.98 . ?
C161 H16E 0.98 . ?
C161 H16F 0.98 . ?
C162 H16G 0.98 . ?
C162 H16H 0.98 . ?
C162 H16I 0.98 . ?
C163 C166 1.508(14) . ?
C163 C164 1.546(13) . ?
C163 C165 1.557(14) . ?
C164 H16J 0.98 . ?
C164 H16K 0.98 . ?
C164 H16L 0.98 . ?
C165 H16M 0.98 . ?
C165 H16N 0.98 . ?
C165 H16O 0.98 . ?
C166 H16P 0.98 . ?
C166 H16Q 0.98 . ?
C166 H16R 0.98 . ?
C167 Cl3 1.754(18) . ?
C167 Cl2 1.76(2) . ?
C167 Cl1 1.79(2) . ?
C167 H167 1 . ?
C168 Cl4 1.748(19) . ?
C168 Cl5 1.810(18) . ?
C168 H16S 0.99 . ?
C168 H16T 0.99 . ?
C169 Cl6 1.57(2) . ?
C169 Cl8 1.766(19) . ?
C169 Cl7 1.79(2) . ?
C169 H169 1 . ?
C170 Cl9 1.7799(11) . ?
C170 Cl10 1.7799(11) . ?
C170 Cl11 1.7800(11) . ?
C170 H170 1 . ?
C171 Cl12 1.57(2) . ?
C171 Cl13 1.75(2) . ?
C171 Cl14 1.73(2) . ?
C171 H171 1 . ?
C172 Cl15 1.71(3) . ?
C172 Cl16 1.76(3) . ?
C172 H17A 0.99 . ?
C172 H17B 0.99 . ?

loop_
_geom_torsion_atom_site_label_1
_geom_torsion_atom_site_label_2
_geom_torsion_atom_site_label_3
_geom_torsion_atom_site_label_4
_geom_torsion
_geom_torsion_site_symmetry_1
_geom_torsion_site_symmetry_2
_geom_torsion_site_symmetry_3
_geom_torsion_site_symmetry_4
_geom_torsion_publ_flag
O1 C1 C2 C3 -10.1(16) . . . . ?
O2 C1 C2 C3 167.3(12) . . . . ?
O1 C1 C2 C7 178.0(13) . . . . ?
O2 C1 C2 C7 -4.6(19) . . . . ?
C7 C2 C3 C4 -3(2) . . . . ?
C1 C2 C3 C4 -174.9(11) . . . . ?
C2 C3 C4 N9 0(2) . . . . ?
C3 C4 N9 C6 4(2) . . . . ?
C3 C4 N9 Al2 164.7(10) . . . . ?
C4 N9 C6 C7 -6(2) . . . . ?
C3 C2 C7 C6 2(3) . . . . ?
C1 C2 C7 C6 173.0(14) . . . . ?
N9 C6 C7 C2 3(3) . . . . ?
O4 C8 C9 C14 24.3(15) . . . . ?
O3 C8 C9 C14 -159.8(9) . . . . ?
O4 C8 C9 C10 -156.8(10) . . . . ?
O3 C8 C9 C10 19.0(12) . . . . ?
C14 C9 C10 C11 -4.4(14) . . . . ?
C8 C9 C10 C11 176.8(8) . . . . ?
C9 C10 C11 N10 6.0(14) . . . . ?
C10 C11 N10 C13 -5.5(14) . . . . ?
C11 N10 C13 C14 3.7(14) . . . . ?
C10 C9 C14 C13 2.9(16) . . . . ?
C8 C9 C14 C13 -178.3(9) . . . . ?
N10 C13 C14 C9 -2.5(16) . . . . ?
C18 N1 C15 C34 -175.1(8) . . . . ?
Al1 N1 C15 C34 2.0(12) . . . . ?
C18 N1 C15 C16 3.2(9) . . . . ?
Al1 N1 C15 C16 -179.7(6) . . . . ?
C34 C15 C16 C17 174.5(9) . . . . ?
N1 C15 C16 C17 -3.9(11) . . . . ?
C15 C16 C17 C18 2.8(11) . . . . ?
C15 N1 C18 C19 176.9(8) . . . . ?
Al1 N1 C18 C19 -0.3(12) . . . . ?
C15 N1 C18 C17 -1.4(9) . . . . ?
Al1 N1 C18 C17 -178.6(6) . . . . ?
C16 C17 C18 N1 -0.9(11) . . . . ?
C16 C17 C18 C19 -179.3(8) . . . . ?
N1 C18 C19 C20 5.8(14) . . . . ?
C17 C18 C19 C20 -176.1(9) . . . . ?
N1 C18 C19 C35 -171.9(8) . . . . ?
C17 C18 C19 C35 6.1(13) . . . . ?
C23 N2 C20 C19 174.6(8) . . . . ?
Al1 N2 C20 C19 -6.3(12) . . . . ?
C23 N2 C20 C21 1.7(9) . . . . ?
Al1 N2 C20 C21 -179.2(6) . . . . ?
C18 C19 C20 N2 -2.3(14) . . . . ?
C35 C19 C20 N2 175.4(8) . . . . ?
C18 C19 C20 C21 169.6(9) . . . . ?
C35 C19 C20 C21 -12.7(13) . . . . ?
N2 C20 C21 C22 0.5(11) . . . . ?
C19 C20 C21 C22 -172.6(9) . . . . ?
C20 C21 C22 C23 -2.5(11) . . . . ?
C21 C22 C23 C24 -177.0(9) . . . . ?
C21 C22 C23 N2 3.7(11) . . . . ?
C20 N2 C23 C24 177.4(9) . . . . ?
Al1 N2 C23 C24 -1.7(13) . . . . ?
C20 N2 C23 C22 -3.3(9) . . . . ?
Al1 N2 C23 C22 177.6(6) . . . . ?
C22 C23 C24 C25 177.8(9) . . . . ?
N2 C23 C24 C25 -3.0(14) . . . . ?
C22 C23 C24 C49 -1.8(14) . . . . ?
N2 C23 C24 C49 177.5(8) . . . . ?
C28 N3 C25 C24 -178.3(8) . . . . ?
Al1 N3 C25 C24 1.3(12) . . . . ?
C28 N3 C25 C26 -0.9(9) . . . . ?
Al1 N3 C25 C26 178.7(6) . . . . ?
C23 C24 C25 N3 3.3(15) . . . . ?
C49 C24 C25 N3 -177.2(8) . . . . ?
C23 C24 C25 C26 -173.8(9) . . . . ?
C49 C24 C25 C26 5.8(13) . . . . ?
N3 C25 C26 C27 1.2(10) . . . . ?
C24 C25 C26 C27 178.7(9) . . . . ?
C25 C26 C27 C28 -1.0(11) . . . . ?
C25 N3 C28 C29 -179.4(8) . . . . ?
Al1 N3 C28 C29 1.0(12) . . . . ?
C25 N3 C28 C27 0.3(9) . . . . ?
Al1 N3 C28 C27 -179.3(6) . . . . ?
C26 C27 C28 N3 0.4(11) . . . . ?
C26 C27 C28 C29 -179.8(9) . . . . ?
N3 C28 C29 C30 4.2(14) . . . . ?
C27 C28 C29 C30 -175.5(9) . . . . ?
N3 C28 C29 C63 -178.7(8) . . . . ?
C27 C28 C29 C63 1.6(13) . . . . ?
C33 N4 C30 C29 -179.4(9) . . . . ?
Al1 N4 C30 C29 -6.3(12) . . . . ?
C33 N4 C30 C31 0.3(9) . . . . ?
Al1 N4 C30 C31 173.3(6) . . . . ?
C28 C29 C30 N4 -1.3(14) . . . . ?
C63 C29 C30 N4 -178.4(8) . . . . ?
C28 C29 C30 C31 179.1(9) . . . . ?
C63 C29 C30 C31 2.0(13) . . . . ?
N4 C30 C31 C32 0.5(11) . . . . ?
C29 C30 C31 C32 -179.9(9) . . . . ?
C30 C31 C32 C33 -1.0(11) . . . . ?
C30 N4 C33 C32 -0.9(10) . . . . ?
Al1 N4 C33 C32 -173.7(6) . . . . ?
C30 N4 C33 C34 179.5(8) . . . . ?
Al1 N4 C33 C34 6.7(13) . . . . ?
C31 C32 C33 N4 1.2(11) . . . . ?
C31 C32 C33 C34 -179.1(9) . . . . ?
N1 C15 C34 C33 0.6(14) . . . . ?
C16 C15 C34 C33 -177.5(8) . . . . ?
N1 C15 C34 C77 177.1(8) . . . . ?
C16 C15 C34 C77 -1.0(13) . . . . ?
N4 C33 C34 C15 -5.1(14) . . . . ?
C32 C33 C34 C15 175.3(8) . . . . ?
N4 C33 C34 C77 178.4(8) . . . . ?
C32 C33 C34 C77 -1.2(13) . . . . ?
C20 C19 C35 C36 -74.1(11) . . . . ?
C18 C19 C35 C36 103.7(10) . . . . ?
C20 C19 C35 C40 110.9(10) . . . . ?
C18 C19 C35 C40 -71.2(11) . . . . ?
C40 C35 C36 C37 0.0(13) . . . . ?
C19 C35 C36 C37 -175.1(8) . . . . ?
C35 C36 C37 C38 0.8(13) . . . . ?
C35 C36 C37 C41 -178.4(8) . . . . ?
C36 C37 C38 C39 -0.7(14) . . . . ?
C41 C37 C38 C39 178.6(8) . . . . ?
C37 C38 C39 C40 -0.3(14) . . . . ?
C37 C38 C39 C45 179.7(8) . . . . ?
C38 C39 C40 C35 1.2(13) . . . . ?
C45 C39 C40 C35 -178.8(8) . . . . ?
C36 C35 C40 C39 -1.0(13) . . . . ?
C19 C35 C40 C39 174.0(8) . . . . ?
C36 C37 C41 C42 -2.8(11) . . . . ?
C38 C37 C41 C42 177.9(10) . . . . ?
C36 C37 C41 C43 -122.6(10) . . . . ?
C38 C37 C41 C43 58.2(11) . . . . ?
C36 C37 C41 C44 117.0(10) . . . . ?
C38 C37 C41 C44 -62.2(11) . . . . ?
C38 C39 C45 C48 116.9(10) . . . . ?
C40 C39 C45 C48 -63.1(11) . . . . ?
C38 C39 C45 C46 -118.6(11) . . . . ?
C40 C39 C45 C46 61.3(12) . . . . ?
C38 C39 C45 C47 -2.4(13) . . . . ?
C40 C39 C45 C47 177.5(9) . . . . ?
C23 C24 C49 C54 61.0(13) . . . . ?
C25 C24 C49 C54 -118.6(11) . . . . ?
C23 C24 C49 C50 -120.6(10) . . . . ?
C25 C24 C49 C50 59.8(12) . . . . ?
C54 C49 C50 C51 0.6(14) . . . . ?
C24 C49 C50 C51 -177.9(9) . . . . ?
C49 C50 C51 C52 -2.2(14) . . . . ?
C49 C50 C51 C55 179.9(8) . . . . ?
C50 C51 C52 C53 1.3(16) . . . . ?
C55 C51 C52 C53 179.1(10) . . . . ?
C51 C52 C53 C54 1.3(17) . . . . ?
C51 C52 C53 C59 179.0(11) . . . . ?
C50 C49 C54 C53 2.1(16) . . . . ?
C24 C49 C54 C53 -179.5(10) . . . . ?
C52 C53 C54 C49 -3.0(17) . . . . ?
C59 C53 C54 C49 179.3(11) . . . . ?
C52 C51 C55 C58 37.0(13) . . . . ?
C50 C51 C55 C58 -145.2(10) . . . . ?
C52 C51 C55 C57 -84.9(12) . . . . ?
C50 C51 C55 C57 92.9(11) . . . . ?
C52 C51 C55 C56 155.0(10) . . . . ?
C50 C51 C55 C56 -27.2(13) . . . . ?
C52 C53 C59 C62 -174.2(13) . . . . ?
C54 C53 C59 C62 3.3(18) . . . . ?
C52 C53 C59 C60 57.4(16) . . . . ?
C54 C53 C59 C60 -125.0(13) . . . . ?
C52 C53 C59 C61 -56.9(15) . . . . ?
C54 C53 C59 C61 120.7(13) . . . . ?
C30 C29 C63 C68 62.7(12) . . . . ?
C28 C29 C63 C68 -114.5(10) . . . . ?
C30 C29 C63 C64 -117.4(10) . . . . ?
C28 C29 C63 C64 65.4(12) . . . . ?
C68 C63 C64 C65 0.7(14) . . . . ?
C29 C63 C64 C65 -179.2(9) . . . . ?
C63 C64 C65 C66 -1.6(14) . . . . ?
C63 C64 C65 C69 177.7(11) . . . . ?
C64 C65 C66 C67 1.7(15) . . . . ?
C69 C65 C66 C67 -177.6(11) . . . . ?
C65 C66 C67 C68 -0.7(15) . . . . ?
C65 C66 C67 C73 179.3(10) . . . . ?
C64 C63 C68 C67 0.4(14) . . . . ?
C29 C63 C68 C67 -179.8(8) . . . . ?
C66 C67 C68 C63 -0.3(14) . . . . ?
C73 C67 C68 C63 179.7(9) . . . . ?
C64 C65 C69 C71 112.6(13) . . . . ?
C66 C65 C69 C71 -68.2(15) . . . . ?
C64 C65 C69 C70 -8.7(18) . . . . ?
C66 C65 C69 C70 170.5(12) . . . . ?
C64 C65 C69 C72 -127.1(12) . . . . ?
C66 C65 C69 C72 52.1(16) . . . . ?
C66 C67 C73 C75 -117.1(13) . . . . ?
C68 C67 C73 C75 62.9(14) . . . . ?
C66 C67 C73 C76 121.7(11) . . . . ?
C68 C67 C73 C76 -58.3(13) . . . . ?
C66 C67 C73 C74 3.2(15) . . . . ?
C68 C67 C73 C74 -176.8(9) . . . . ?
C15 C34 C77 C78 85.1(11) . . . . ?
C33 C34 C77 C78 -98.2(10) . . . . ?
C15 C34 C77 C82 -91.5(11) . . . . ?
C33 C34 C77 C82 85.1(11) . . . . ?
C82 C77 C78 C79 2.8(14) . . . . ?
C34 C77 C78 C79 -173.8(9) . . . . ?
C77 C78 C79 C80 -1.8(14) . . . . ?
C77 C78 C79 C83 178.8(9) . . . . ?
C78 C79 C80 C81 0.4(15) . . . . ?
C83 C79 C80 C81 179.8(10) . . . . ?
C79 C80 C81 C82 0.0(15) . . . . ?
C79 C80 C81 C87 -179.6(9) . . . . ?
C78 C77 C82 C81 -2.4(14) . . . . ?
C34 C77 C82 C81 174.2(8) . . . . ?
C80 C81 C82 C77 0.9(14) . . . . ?
C87 C81 C82 C77 -179.4(9) . . . . ?
C80 C79 C83 C85 106.4(16) . . . . ?
C78 C79 C83 C85 -74.1(17) . . . . ?
C80 C79 C83 C86 -9.7(16) . . . . ?
C78 C79 C83 C86 169.7(11) . . . . ?
C80 C79 C83 C84 -128.8(13) . . . . ?
C78 C79 C83 C84 50.6(15) . . . . ?
C80 C81 C87 C89 57.2(12) . . . . ?
C82 C81 C87 C89 -122.5(11) . . . . ?
C80 C81 C87 C90 -63.4(13) . . . . ?
C82 C81 C87 C90 116.9(12) . . . . ?
C80 C81 C87 C88 175.9(10) . . . . ?
C82 C81 C87 C88 -3.7(14) . . . . ?
C94 N5 C91 C95 -176.3(8) . . . . ?
Al2 N5 C91 C95 3.0(12) . . . . ?
C94 N5 C91 C92 0.6(9) . . . . ?
Al2 N5 C91 C92 180.0(6) . . . . ?
N5 C91 C92 C93 -2.6(10) . . . . ?
C95 C91 C92 C93 174.4(8) . . . . ?
C91 C92 C93 C94 3.2(10) . . . . ?
C91 N5 C94 C110 178.5(8) . . . . ?
Al2 N5 C94 C110 -0.8(12) . . . . ?
C91 N5 C94 C93 1.4(9) . . . . ?
Al2 N5 C94 C93 -177.9(6) . . . . ?
C92 C93 C94 N5 -3.0(10) . . . . ?
C92 C93 C94 C110 180.0(8) . . . . ?
N5 C91 C95 C96 1.7(14) . . . . ?
C92 C91 C95 C96 -174.8(9) . . . . ?
N5 C91 C95 C111 -177.6(7) . . . . ?
C92 C91 C95 C111 5.9(13) . . . . ?
C99 N6 C96 C95 179.0(8) . . . . ?
Al2 N6 C96 C95 -0.7(12) . . . . ?
C99 N6 C96 C97 -1.0(10) . . . . ?
Al2 N6 C96 C97 179.4(6) . . . . ?
C91 C95 C96 N6 -2.9(14) . . . . ?
C111 C95 C96 N6 176.4(8) . . . . ?
C91 C95 C96 C97 177.1(9) . . . . ?
C111 C95 C96 C97 -3.6(13) . . . . ?
N6 C96 C97 C98 1.2(11) . . . . ?
C95 C96 C97 C98 -178.7(9) . . . . ?
C96 C97 C98 C99 -0.9(12) . . . . ?
C96 N6 C99 C100 172.3(9) . . . . ?
Al2 N6 C99 C100 -8.0(14) . . . . ?
C96 N6 C99 C98 0.4(10) . . . . ?
Al2 N6 C99 C98 -179.9(7) . . . . ?
C97 C98 C99 N6 0.4(12) . . . . ?
C97 C98 C99 C100 -171.8(10) . . . . ?
N6 C99 C100 C101 0.9(17) . . . . ?
C98 C99 C100 C101 171.7(10) . . . . ?
N6 C99 C100 C125 -175.0(10) . . . . ?
C98 C99 C100 C125 -4.2(15) . . . . ?
C99 C100 C101 N7 4.5(16) . . . . ?
C125 C100 C101 N7 -179.7(10) . . . . ?
C99 C100 C101 C102 -173.0(10) . . . . ?
C125 C100 C101 C102 2.8(16) . . . . ?
C104 N7 C101 C100 -179.2(9) . . . . ?
Al2 N7 C101 C100 -2.2(13) . . . . ?
C104 N7 C101 C102 -1.3(10) . . . . ?
Al2 N7 C101 C102 175.6(6) . . . . ?
C100 C101 C102 C103 177.7(10) . . . . ?
N7 C101 C102 C103 -0.1(11) . . . . ?
C101 C102 C103 C104 1.5(11) . . . . ?
C101 N7 C104 C105 -176.5(8) . . . . ?
Al2 N7 C104 C105 6.6(12) . . . . ?
C101 N7 C104 C103 2.3(9) . . . . ?
Al2 N7 C104 C103 -174.6(6) . . . . ?
C102 C103 C104 N7 -2.4(11) . . . . ?
C102 C103 C104 C105 176.4(9) . . . . ?
N7 C104 C105 C106 -0.8(13) . . . . ?
C103 C104 C105 C106 -179.4(8) . . . . ?
N7 C104 C105 C139 178.1(8) . . . . ?
C103 C104 C105 C139 -0.5(13) . . . . ?
C109 N8 C106 C105 178.0(8) . . . . ?
Al2 N8 C106 C105 6.1(12) . . . . ?
C109 N8 C106 C107 -1.7(9) . . . . ?
Al2 N8 C106 C107 -173.6(6) . . . . ?
C104 C105 C106 N8 -5.9(13) . . . . ?
C139 C105 C106 N8 175.3(7) . . . . ?
C104 C105 C106 C107 173.7(8) . . . . ?
C139 C105 C106 C107 -5.1(12) . . . . ?
N8 C106 C107 C108 1.4(10) . . . . ?
C105 C106 C107 C108 -178.2(8) . . . . ?
C106 C107 C108 C109 -0.6(10) . . . . ?
C106 N8 C109 C110 177.3(8) . . . . ?
Al2 N8 C109 C110 -10.7(12) . . . . ?
C106 N8 C109 C108 1.3(9) . . . . ?
Al2 N8 C109 C108 173.3(5) . . . . ?
C107 C108 C109 N8 -0.4(10) . . . . ?
C107 C108 C109 C110 -176.5(8) . . . . ?
N8 C109 C110 C94 -1.0(14) . . . . ?
C108 C109 C110 C94 174.3(8) . . . . ?
N8 C109 C110 C153 178.2(8) . . . . ?
C108 C109 C110 C153 -6.4(13) . . . . ?
N5 C94 C110 C109 7.2(13) . . . . ?
C93 C94 C110 C109 -176.1(8) . . . . ?
N5 C94 C110 C153 -172.0(7) . . . . ?
C93 C94 C110 C153 4.7(13) . . . . ?
C96 C95 C111 C116 -69.7(11) . . . . ?
C91 C95 C111 C116 109.7(10) . . . . ?
C96 C95 C111 C112 108.2(10) . . . . ?
C91 C95 C111 C112 -72.5(11) . . . . ?
C116 C111 C112 C113 -0.6(14) . . . . ?
C95 C111 C112 C113 -178.4(8) . . . . ?
C111 C112 C113 C114 -0.2(14) . . . . ?
C111 C112 C113 C117 -178.4(9) . . . . ?
C112 C113 C114 C115 0.7(16) . . . . ?
C117 C113 C114 C115 178.9(10) . . . . ?
C113 C114 C115 C116 -0.4(16) . . . . ?
C113 C114 C115 C121 176.9(11) . . . . ?
C112 C111 C116 C115 0.9(14) . . . . ?
C95 C111 C116 C115 178.8(9) . . . . ?
C114 C115 C116 C111 -0.4(15) . . . . ?
C121 C115 C116 C111 -177.8(10) . . . . ?
C114 C113 C117 C120 16(2) . . . . ?
C112 C113 C117 C120 -166.1(16) . . . . ?
C114 C113 C117 C119 -106.3(13) . . . . ?
C112 C113 C117 C119 71.8(14) . . . . ?
C114 C113 C117 C118 140.0(11) . . . . ?
C112 C113 C117 C118 -41.9(13) . . . . ?
C114 C115 C121 C124 129.5(15) . . . . ?
C116 C115 C121 C124 -53.3(17) . . . . ?
C114 C115 C121 C122 0.6(18) . . . . ?
C116 C115 C121 C122 177.8(12) . . . . ?
C114 C115 C121 C123 -109.4(14) . . . . ?
C116 C115 C121 C123 67.8(15) . . . . ?
C101 C100 C125 C126 105.4(13) . . . . ?
C99 C100 C125 C126 -78.4(13) . . . . ?
C101 C100 C125 C130 -80.0(12) . . . . ?
C99 C100 C125 C130 96.2(12) . . . . ?
C130 C125 C126 C127 -1.3(17) . . . . ?
C100 C125 C126 C127 173.0(10) . . . . ?
C125 C126 C127 C128 -0.7(18) . . . . ?
C125 C126 C127 C131 -179.6(12) . . . . ?
C126 C127 C128 C129 2(2) . . . . ?
C131 C127 C128 C129 -179.3(12) . . . . ?
C127 C128 C129 C130 -1(2) . . . . ?
C127 C128 C129 C135 178.0(13) . . . . ?
C128 C129 C130 C125 -1.3(16) . . . . ?
C135 C129 C130 C125 179.8(10) . . . . ?
C126 C125 C130 C129 2.3(16) . . . . ?
C100 C125 C130 C129 -172.4(9) . . . . ?
C128 C127 C131 C132 -179.0(15) . . . . ?
C126 C127 C131 C132 0(2) . . . . ?
C128 C127 C131 C134 59(2) . . . . ?
C126 C127 C131 C134 -122.2(17) . . . . ?
C128 C127 C131 C133 -60(2) . . . . ?
C126 C127 C131 C133 118.3(17) . . . . ?
C128 C129 C135 C136 137.3(14) . . . . ?
C130 C129 C135 C136 -43.9(17) . . . . ?
C128 C129 C135 C138 -99.2(17) . . . . ?
C130 C129 C135 C138 79.6(15) . . . . ?
C128 C129 C135 C137 20.9(18) . . . . ?
C130 C129 C135 C137 -160.3(12) . . . . ?
C106 C105 C139 C140 120.0(9) . . . . ?
C104 C105 C139 C140 -58.9(11) . . . . ?
C106 C105 C139 C144 -61.4(11) . . . . ?
C104 C105 C139 C144 119.7(9) . . . . ?
C144 C139 C140 C141 -1.8(13) . . . . ?
C105 C139 C140 C141 176.8(8) . . . . ?
C139 C140 C141 C142 2.8(13) . . . . ?
C139 C140 C141 C145 -177.3(8) . . . . ?
C140 C141 C142 C143 -1.7(13) . . . . ?
C145 C141 C142 C143 178.4(8) . . . . ?
C141 C142 C143 C144 -0.5(13) . . . . ?
C141 C142 C143 C149 -178.2(8) . . . . ?
C142 C143 C144 C139 1.6(13) . . . . ?
C149 C143 C144 C139 179.3(8) . . . . ?
C140 C139 C144 C143 -0.5(13) . . . . ?
C105 C139 C144 C143 -179.2(8) . . . . ?
C142 C141 C145 C146 116.1(11) . . . . ?
C140 C141 C145 C146 -63.7(11) . . . . ?
C142 C141 C145 C148 -7.3(13) . . . . ?
C140 C141 C145 C148 172.8(8) . . . . ?
C142 C141 C145 C147 -124.4(10) . . . . ?
C140 C141 C145 C147 55.7(11) . . . . ?
C144 C143 C149 C151 132.9(10) . . . . ?
C142 C143 C149 C151 -49.5(12) . . . . ?
C144 C143 C149 C152 -105.0(10) . . . . ?
C142 C143 C149 C152 72.6(11) . . . . ?
C144 C143 C149 C150 13.3(12) . . . . ?
C142 C143 C149 C150 -169.1(8) . . . . ?
C109 C110 C153 C158 110.8(9) . . . . ?
C94 C110 C153 C158 -69.9(11) . . . . ?
C109 C110 C153 C154 -73.1(11) . . . . ?
C94 C110 C153 C154 106.2(9) . . . . ?
C158 C153 C154 C155 1.7(12) . . . . ?
C110 C153 C154 C155 -174.5(8) . . . . ?
C153 C154 C155 C156 -0.7(13) . . . . ?
C153 C154 C155 C159 178.6(8) . . . . ?
C154 C155 C156 C157 -0.7(13) . . . . ?
C159 C155 C156 C157 -179.9(8) . . . . ?
C155 C156 C157 C158 1.0(13) . . . . ?
C155 C156 C157 C163 178.5(8) . . . . ?
C156 C157 C158 C153 0.0(12) . . . . ?
C163 C157 C158 C153 -177.5(8) . . . . ?
C154 C153 C158 C157 -1.3(13) . . . . ?
C110 C153 C158 C157 174.8(8) . . . . ?
C156 C155 C159 C161 144.2(12) . . . . ?
C154 C155 C159 C161 -35.1(14) . . . . ?
C156 C155 C159 C160 21.2(14) . . . . ?
C154 C155 C159 C160 -158.1(10) . . . . ?
C156 C155 C159 C162 -96.7(12) . . . . ?
C154 C155 C159 C162 84.0(12) . . . . ?
C158 C157 C163 C166 -57.7(12) . . . . ?
C156 C157 C163 C166 125.0(10) . . . . ?
C158 C157 C163 C164 63.8(11) . . . . ?
C156 C157 C163 C164 -113.6(10) . . . . ?
C158 C157 C163 C165 -178.5(8) . . . . ?
C156 C157 C163 C165 4.2(12) . . . . ?
